data_1561444
loop_
_publ_author_name
'Sch\"utz, Max'
'Gemel, Christian'
'Muhr, Maximilian'
'Jandl, Christian'
'Kahlal, Samia'
'Saillard, Jean-Yves'
'Fischer, Roland A.'

_publ_section_title
;
 Exploring Cu/Al cluster growth and reactivity: from embryonic building
 blocks to intermetalloid, open-shell superatoms.
;
_journal_issue 19
_journal_name_full 'Chemical science'
_journal_page_first 6588
_journal_page_last 6599
_journal_paper_doi 10.1039/d1sc00268f
_journal_volume 12
_journal_year 2021
_chemical_compound_source 'see text'
_chemical_formula_moiety 'C59 H86 Al4 Cu4'
_chemical_formula_sum 'C59 H86 Al4 Cu4'
_chemical_formula_weight 1157.40
_space_group_IT_number 14
_space_group_name_Hall '-P 2yn'
_space_group_name_H-M_alt 'P 1 21/n 1'
_symmetry_cell_setting monoclinic
_symmetry_Int_Tables_number 14
_symmetry_space_group_name_Hall '-P 2yn'
_symmetry_space_group_name_H-M 'P 1 21/n 1'
_atom_sites_solution_hydrogens geom
_atom_sites_solution_primary iterative
_atom_sites_solution_secondary difmap
_audit_update_record
;
2021-01-05 deposited with the CCDC.	2021-03-31 downloaded from the CCDC.
;
_cell_angle_alpha 90
_cell_angle_beta 92.589(3)
_cell_angle_gamma 90
_cell_formula_units_Z 4
_cell_length_a 14.6563(11)
_cell_length_b 25.306(2)
_cell_length_c 19.6043(16)
_cell_measurement_reflns_used 9821
_cell_measurement_temperature 100
_cell_measurement_theta_max 25.3495
_cell_measurement_theta_min 2.2301
_cell_volume 7263.7(10)
_computing_cell_refinement 'SAINT (Bruker, 2017)'
_computing_data_collection 'APEX III Control Software (Bruker, 2016)'
_computing_data_reduction 'SAINT (Bruker, 2017)'
_computing_molecular_graphics 'PLATON (Spek, 2011)'
_computing_publication_material 'PLATON (Spek, 2011), enCIFer (Allen, 2014)'
_computing_structure_refinement 'SHELXL (Sheldrick, 2017), SHELXLE (Huebschle, 2011)'
_computing_structure_solution 'SHELXT (Sheldrick, 2015)'
_diffrn_ambient_temperature 100
_diffrn_detector ' CMOS plate '
_diffrn_detector_area_resol_mean 16
_diffrn_measured_fraction_theta_full 0.999
_diffrn_measured_fraction_theta_max 0.997
_diffrn_measurement_device ' \k-geometry diffractometer '
_diffrn_measurement_device_type ' Bruker Photon CMOS '
_diffrn_measurement_method ' phi- and omega-rotation '
_diffrn_radiation_monochromator 'Helios optic'
_diffrn_radiation_probe x-ray
_diffrn_radiation_source 'IMS microsource'
_diffrn_radiation_type MoK\a
_diffrn_radiation_wavelength 0.71073
_diffrn_reflns_av_R_equivalents 0.1132
_diffrn_reflns_av_unetI/netI 0.0560
_diffrn_reflns_limit_h_max 17
_diffrn_reflns_limit_h_min -17
_diffrn_reflns_limit_k_max 30
_diffrn_reflns_limit_k_min -30
_diffrn_reflns_limit_l_max 23
_diffrn_reflns_limit_l_min -23
_diffrn_reflns_number 278735
_diffrn_reflns_reduction_process
;
;
_diffrn_reflns_theta_full 25.24
_diffrn_reflns_theta_max 25.39
_diffrn_reflns_theta_min 2.08
_exptl_absorpt_coefficient_mu 1.232
_exptl_absorpt_correction_T_max 0.7452
_exptl_absorpt_correction_T_min 0.5707
_exptl_absorpt_correction_type multi-scan
_exptl_absorpt_process_details 'SADABS 2016/2, Bruker, 2016'
_exptl_crystal_colour 'dark green'
_exptl_crystal_density_diffrn 1.058
_exptl_crystal_density_method 'Not Measured'
_exptl_crystal_description needle
_exptl_crystal_F_000 2432
_exptl_crystal_size_max 0.815
_exptl_crystal_size_mid 0.261
_exptl_crystal_size_min 0.208
_platon_squeeze_details
;
The unit cell contains 12 disordered molecules of toluene which were
treated as a diffuse contribution to the overall scattering without specific
atom positions by SQUEEZE/PLATON.
;
_refine_diff_density_max 0.853
_refine_diff_density_min -0.847
_refine_diff_density_rms 0.097
_refine_ls_extinction_method none
_refine_ls_goodness_of_fit_ref 1.059
_refine_ls_hydrogen_treatment constr
_refine_ls_matrix_type full
_refine_ls_number_parameters 833
_refine_ls_number_reflns 13338
_refine_ls_number_restraints 840
_refine_ls_restrained_S_all 1.040
_refine_ls_R_factor_all 0.0960
_refine_ls_R_factor_gt 0.0718
_refine_ls_shift/su_max 0.001
_refine_ls_shift/su_mean 0.000
_refine_ls_structure_factor_coef Fsqd
_refine_ls_weighting_details 'W=1/[\S^2^(FO^2^)+(0.0393P)^2^+40.0730P] WHERE P=(FO^2^+2FC^2^)/3'
_refine_ls_weighting_scheme calc
_refine_ls_wR_factor_gt 0.1437
_refine_ls_wR_factor_ref 0.1499
_reflns_number_gt 11050
_reflns_number_total 13338
_reflns_threshold_expression I>2\s(I)
_cod_data_source_file d1sc00268f2.cif
_cod_data_source_block compound_1
_cod_depositor_comments 'Adding full bibliography for 1561441--1561444.cif.'
_cod_original_sg_symbol_H-M 'P 21/n'
_cod_database_code 1561444
_platon_squeeze_void_probe_radius 1.20

loop_
_space_group_symop_id
_space_group_symop_operation_xyz
1 x,y,z
2 1/2-x,1/2+y,1/2-z
3 -x,-y,-z
4 1/2+x,1/2-y,1/2+z

loop_
_atom_site_aniso_label
_atom_site_aniso_U_11
_atom_site_aniso_U_22
_atom_site_aniso_U_33
_atom_site_aniso_U_23
_atom_site_aniso_U_13
_atom_site_aniso_U_12
Cu1 0.0210(3) 0.0172(3) 0.0281(3) -0.0023(2) -0.0004(2) 0.0013(2)
Cu2 0.043(2) 0.0258(10) 0.0255(9) 0.0054(7) -0.0128(10) -0.0005(13)
Cu2A 0.0193(16) 0.030(2) 0.0280(15) 0.0029(13) -0.0032(13) 0.0052(15)
Cu3 0.0202(3) 0.0189(3) 0.0322(3) 0.0007(2) -0.0068(2) 0.0002(2)
Cu4 0.0256(3) 0.0205(3) 0.0279(3) 0.0030(2) -0.0090(2) -0.0016(2)
Al1 0.0344(8) 0.0183(7) 0.0297(8) -0.0029(6) -0.0111(6) 0.0021(6)
Al2 0.0183(6) 0.0307(8) 0.0497(10) -0.0008(7) -0.0117(6) 0.0000(6)
Al3 0.0317(8) 0.0202(7) 0.0497(10) -0.0080(7) 0.0102(7) -0.0032(6)
Al4 0.0213(7) 0.0366(8) 0.0321(8) -0.0038(6) 0.0051(6) -0.0046(6)
C1 0.012(2) 0.039(3) 0.045(3) -0.005(2) 0.0042(19) -0.0048(19)
C2 0.015(2) 0.044(3) 0.045(3) -0.004(2) 0.007(2) -0.005(2)
C3 0.020(2) 0.068(4) 0.047(3) 0.009(3) 0.009(2) -0.013(2)
C4 0.024(2) 0.078(5) 0.042(3) -0.018(3) 0.012(2) -0.011(3)
C5 0.017(2) 0.046(3) 0.053(4) -0.013(3) 0.010(2) -0.004(2)
C6 0.022(2) 0.059(4) 0.044(3) 0.001(3) 0.000(2) -0.006(2)
C7 0.025(3) 0.043(3) 0.079(5) -0.011(3) 0.001(3) -0.003(2)
C8 0.044(3) 0.093(6) 0.066(5) 0.029(4) 0.004(3) -0.021(4)
C9 0.051(4) 0.129(7) 0.056(4) -0.036(5) 0.022(3) -0.021(4)
C10 0.027(3) 0.047(4) 0.098(5) -0.020(4) 0.013(3) 0.000(3)
C11 0.047(2) 0.034(2) 0.025(2) 0.0057(19) -0.011(2) 0.003(2)
C11A 0.046(3) 0.033(2) 0.025(2) 0.006(2) -0.010(2) 0.004(2)
C12 0.050(3) 0.035(2) 0.026(2) 0.005(2) -0.009(2) 0.004(2)
C12A 0.047(3) 0.035(3) 0.026(2) 0.005(2) -0.008(3) 0.005(2)
C13 0.047(2) 0.037(3) 0.027(2) 0.006(2) -0.008(2) 0.005(2)
C13A 0.046(2) 0.036(3) 0.026(2) 0.007(2) -0.007(2) 0.006(2)
C14 0.045(2) 0.033(2) 0.024(2) 0.008(2) -0.008(2) 0.003(2)
C14A 0.046(2) 0.034(3) 0.026(2) 0.008(2) -0.008(2) 0.002(2)
C15 0.045(2) 0.031(2) 0.024(2) 0.0072(19) -0.010(2) 0.0020(18)
C15A 0.045(2) 0.032(2) 0.025(3) 0.007(2) -0.009(2) 0.003(2)
C16 0.050(4) 0.038(4) 0.036(4) 0.001(4) -0.016(4) -0.001(4)
C16A 0.042(3) 0.035(5) 0.032(5) 0.003(5) -0.015(4) 0.004(4)
C17 0.061(4) 0.039(3) 0.030(3) 0.001(3) -0.011(4) 0.006(3)
C17A 0.057(5) 0.038(4) 0.034(4) -0.002(4) -0.006(5) 0.008(4)
C18 0.050(3) 0.055(5) 0.039(4) 0.007(4) -0.005(3) 0.014(3)
C18A 0.051(4) 0.055(5) 0.037(5) 0.012(5) 0.006(4) 0.012(4)
C19 0.045(4) 0.036(4) 0.032(4) 0.006(3) -0.006(3) -0.004(3)
C19A 0.046(4) 0.037(5) 0.032(5) 0.011(4) -0.003(4) 0.000(4)
C20 0.046(4) 0.031(3) 0.028(5) 0.007(3) -0.004(4) 0.001(3)
C20A 0.045(5) 0.030(4) 0.027(6) 0.009(4) -0.005(5) 0.000(4)
C21 0.012(2) 0.044(3) 0.062(4) -0.005(3) -0.008(2) -0.007(2)
C22 0.015(2) 0.039(3) 0.057(4) 0.000(3) -0.013(2) -0.004(2)
C23 0.018(2) 0.043(3) 0.060(4) 0.001(3) -0.019(2) -0.007(2)
C24 0.020(2) 0.043(3) 0.078(5) 0.009(3) -0.018(3) -0.002(2)
C25 0.011(2) 0.042(3) 0.095(5) -0.010(3) -0.015(3) 0.001(2)
C26 0.036(3) 0.063(4) 0.061(4) -0.017(3) 0.005(3) -0.005(3)
C27 0.032(3) 0.038(3) 0.063(4) -0.001(3) -0.011(3) -0.004(2)
C28 0.034(3) 0.061(4) 0.060(4) 0.004(3) -0.024(3) -0.009(3)
C29 0.033(3) 0.055(4) 0.110(6) 0.028(4) -0.026(3) -0.001(3)
C30 0.018(2) 0.043(4) 0.129(6) -0.016(4) 0.000(3) 0.003(2)
C31 0.028(2) 0.026(2) 0.066(3) -0.017(2) 0.011(2) 0.000(2)
C31A 0.029(2) 0.027(3) 0.067(3) -0.013(3) 0.010(2) -0.002(3)
C32 0.026(2) 0.027(2) 0.060(3) -0.013(2) 0.013(2) 0.000(2)
C32A 0.031(2) 0.027(3) 0.065(3) -0.014(2) 0.013(2) -0.002(3)
C33 0.031(2) 0.023(2) 0.064(3) -0.012(2) 0.015(2) -0.001(2)
C33A 0.029(2) 0.025(2) 0.066(3) -0.014(2) 0.014(2) -0.001(2)
C34 0.036(2) 0.023(2) 0.070(3) -0.011(2) 0.020(2) -0.005(2)
C34A 0.032(2) 0.025(2) 0.069(3) -0.011(2) 0.012(3) -0.002(3)
C35 0.031(2) 0.029(2) 0.075(3) -0.016(2) 0.015(2) -0.004(2)
C35A 0.032(2) 0.025(3) 0.068(3) -0.012(3) 0.015(3) -0.004(2)
C36 0.035(3) 0.041(4) 0.071(4) -0.018(3) -0.001(3) 0.000(3)
C36A 0.038(4) 0.043(5) 0.078(5) -0.015(5) -0.002(4) 0.001(5)
C37 0.030(3) 0.052(4) 0.053(4) -0.012(3) 0.017(3) -0.004(3)
C37A 0.038(4) 0.041(4) 0.065(4) -0.009(4) 0.013(4) 0.000(4)
C38 0.045(3) 0.031(4) 0.068(5) -0.004(4) 0.003(3) 0.008(3)
C38A 0.033(3) 0.039(4) 0.069(5) -0.007(4) 0.012(3) 0.002(4)
C39 0.059(4) 0.041(4) 0.085(4) -0.001(3) 0.025(3) -0.014(3)
C39A 0.049(4) 0.030(4) 0.070(4) -0.007(4) 0.008(4) 0.000(4)
C40 0.037(3) 0.048(4) 0.099(5) -0.013(4) 0.013(3) -0.009(3)
C40A 0.032(4) 0.033(4) 0.082(5) -0.010(4) 0.017(4) -0.009(4)
C41 0.033(3) 0.033(3) 0.033(3) 0.013(2) -0.016(2) -0.011(2)
C42 0.038(3) 0.023(3) 0.044(3) 0.009(2) -0.023(2) -0.002(2)
C43 0.038(3) 0.030(3) 0.049(3) 0.011(2) -0.019(2) -0.003(2)
C44 0.044(3) 0.035(3) 0.030(3) 0.010(2) -0.021(2) -0.014(2)
C45 0.044(3) 0.038(3) 0.029(3) 0.008(2) -0.011(2) -0.008(2)
C46 0.044(3) 0.048(4) 0.061(4) 0.013(3) -0.016(3) -0.020(3)
C47 0.063(4) 0.023(3) 0.075(5) 0.005(3) -0.017(3) 0.005(3)
C48 0.025(3) 0.047(4) 0.105(6) 0.013(4) -0.020(3) 0.001(2)
C49 0.069(4) 0.047(4) 0.053(4) -0.003(3) -0.029(3) -0.021(3)
C50 0.078(5) 0.061(4) 0.045(4) -0.003(3) 0.010(3) -0.013(4)
C51 0.039(3) 0.020(2) 0.029(3) -0.002(2) -0.013(2) 0.006(2)
C52 0.051(3) 0.020(2) 0.035(3) 0.001(2) -0.014(2) -0.003(2)
C53 0.060(4) 0.021(3) 0.038(3) 0.000(2) -0.017(3) -0.001(2)
C54 0.084(4) 0.020(3) 0.031(3) -0.003(2) -0.012(3) 0.009(3)
C55 0.059(4) 0.027(3) 0.058(4) -0.009(3) -0.007(3) 0.016(3)
C56 0.051(3) 0.023(3) 0.045(3) -0.001(2) -0.016(3) 0.010(2)
C57 0.044(3) 0.050(4) 0.089(5) -0.023(4) -0.007(3) 0.011(3)
C58 0.047(3) 0.038(3) 0.071(4) -0.011(3) -0.010(3) -0.006(3)
C59 0.107(6) 0.033(4) 0.065(5) -0.020(3) -0.005(4) 0.006(4)

loop_
_atom_site_label
_atom_site_type_symbol
_atom_site_thermal_displace_type
_atom_site_fract_x
_atom_site_fract_y
_atom_site_fract_z
_atom_site_occupancy
_atom_site_U_iso_or_equiv
_atom_site_calc_flag
_atom_site_refinement_flags
_atom_site_disorder_assembly
_atom_site_disorder_group
Cu1 Cu Uani 0.82098(3) 0.71414(2) 0.49239(3) 1.000 0.0222(2) d . . .
Cu2 Cu Uani 0.7407(4) 0.7106(3) 0.3783(3) 0.603(9) 0.0319(8) d DUP A 3
Cu2A Cu Uani 0.7258(6) 0.7058(4) 0.3752(4) 0.397(9) 0.0259(10) d DUP A 4
Cu3 Cu Uani 0.66195(3) 0.70227(2) 0.49185(3) 1.000 0.0240(2) d . . .
Cu4 Cu Uani 0.75905(4) 0.63963(2) 0.56515(3) 1.000 0.0250(2) d . . .
Al1 Al Uani 0.75491(10) 0.63276(5) 0.44541(7) 1.000 0.0279(4) d . . .
Al2 Al Uani 0.50533(9) 0.69158(6) 0.49049(9) 1.000 0.0333(5) d . . .
Al3 Al Uani 0.72680(10) 0.78429(6) 0.53599(9) 1.000 0.0336(5) d . . .
Al4 Al Uani 0.97804(9) 0.72586(6) 0.49548(8) 1.000 0.0299(4) d . . .
C1 C Uani 1.1145(3) 0.7257(2) 0.5545(3) 1.000 0.0319(16) d . . .
C2 C Uani 1.0992(3) 0.7765(2) 0.5255(3) 1.000 0.0345(16) d . . .
C3 C Uani 1.0953(3) 0.7710(3) 0.4538(3) 1.000 0.0448(18) d . . .
C4 C Uani 1.1071(3) 0.7167(3) 0.4385(3) 1.000 0.048(2) d . . .
C5 C Uani 1.1186(3) 0.6886(2) 0.5001(3) 1.000 0.0384(18) d . . .
C6 C Uani 1.1283(3) 0.7140(2) 0.6288(3) 1.000 0.0417(18) d . . .
C7 C Uani 1.0999(4) 0.8274(2) 0.5656(3) 1.000 0.049(2) d . . .
C8 C Uani 1.0841(4) 0.8162(3) 0.4038(4) 1.000 0.068(3) d . . .
C9 C Uani 1.1147(5) 0.6928(4) 0.3681(4) 1.000 0.078(3) d . . .
C10 C Uani 1.1426(4) 0.6308(2) 0.5072(4) 1.000 0.057(2) d . . .
C11 C Uani 0.6529(6) 0.7172(4) 0.2818(6) 0.603(9) 0.0357(12) d DUP A 3
C11A C Uani 0.6324(8) 0.7142(6) 0.2824(8) 0.397(9) 0.0350(14) d DUP A 4
C12 C Uani 0.7373(8) 0.6920(4) 0.2654(4) 0.603(9) 0.0373(14) d DUP A 3
C12A C Uani 0.7051(10) 0.6795(5) 0.2646(7) 0.397(9) 0.0363(16) d DUP A 4
C13 C Uani 0.8090(6) 0.7276(4) 0.2811(5) 0.603(9) 0.0373(14) d DUP A 3
C13A C Uani 0.7869(10) 0.7076(6) 0.2713(7) 0.397(9) 0.0363(14) d DUP A 4
C14 C Uani 0.7734(6) 0.7754(4) 0.3056(5) 0.603(9) 0.0343(12) d DUP A 3
C14A C Uani 0.7699(9) 0.7600(5) 0.2931(7) 0.397(9) 0.0356(14) d DUP A 4
C15 C Uani 0.6756(7) 0.7685(4) 0.3062(6) 0.603(9) 0.0337(12) d DUP A 3
C15A C Uani 0.6721(10) 0.7641(5) 0.2994(10) 0.397(9) 0.0343(14) d DUP A 4
C16 C Uani 0.5588(7) 0.6950(5) 0.2733(7) 0.603(9) 0.042(2) d DUP A 3
C16A C Uani 0.5324(9) 0.7029(8) 0.2796(11) 0.397(9) 0.037(3) d DUP A 4
C17 C Uani 0.7456(8) 0.6373(4) 0.2352(5) 0.603(9) 0.0437(19) d DUP A 3
C17A C Uani 0.6948(12) 0.6233(5) 0.2381(8) 0.397(9) 0.043(3) d DUP A 4
C18 C Uani 0.9094(6) 0.7173(5) 0.2725(5) 0.603(9) 0.048(2) d DUP A 3
C18A C Uani 0.8798(10) 0.6877(7) 0.2525(8) 0.397(9) 0.048(3) d DUP A 4
C19 C Uani 0.8269(7) 0.8238(4) 0.3263(5) 0.603(9) 0.038(2) d DUP A 3
C19A C Uani 0.8363(10) 0.8040(6) 0.3056(8) 0.397(9) 0.039(3) d DUP A 4
C20 C Uani 0.6077(12) 0.8097(6) 0.3256(10) 0.603(9) 0.035(2) d DUP A 3
C20A C Uani 0.6170(18) 0.8121(9) 0.3162(16) 0.397(9) 0.034(3) d DUP A 4
C21 C Uani 0.3829(3) 0.6736(2) 0.5534(3) 1.000 0.0396(18) d . . .
C22 C Uani 0.3911(3) 0.6333(2) 0.5030(3) 1.000 0.0374(18) d . . .
C23 C Uani 0.3788(3) 0.6572(2) 0.4371(3) 1.000 0.0410(18) d . . .
C24 C Uani 0.3644(3) 0.7121(2) 0.4468(3) 1.000 0.048(2) d . . .
C25 C Uani 0.3666(3) 0.7224(2) 0.5180(4) 1.000 0.050(2) d . . .
C26 C Uani 0.3867(4) 0.6653(3) 0.6290(3) 1.000 0.053(2) d . . .
C27 C Uani 0.4018(4) 0.5755(2) 0.5168(3) 1.000 0.0447(19) d . . .
C28 C Uani 0.3735(4) 0.6272(3) 0.3712(3) 1.000 0.053(2) d . . .
C29 C Uani 0.3459(4) 0.7530(3) 0.3922(4) 1.000 0.067(3) d . . .
C30 C Uani 0.3447(4) 0.7742(2) 0.5513(4) 1.000 0.063(2) d . . .
C31 C Uani 0.7345(6) 0.8328(4) 0.6314(5) 0.627(4) 0.0397(14) d DUP B 1
C31A C Uani 0.7889(7) 0.8434(6) 0.6109(6) 0.373(4) 0.0408(16) d DUP B 2
C32 C Uani 0.6428(5) 0.8288(3) 0.6058(5) 0.627(4) 0.0373(14) d DUP B 1
C32A C Uani 0.6992(8) 0.8338(6) 0.6319(6) 0.373(4) 0.0407(16) d DUP B 2
C33 C Uani 0.6364(5) 0.8533(3) 0.5408(5) 0.627(4) 0.0390(14) d DUP B 1
C33A C Uani 0.6373(6) 0.8522(6) 0.5797(8) 0.373(4) 0.0396(14) d DUP B 2
C34 C Uani 0.7229(7) 0.8724(4) 0.5259(4) 0.627(4) 0.0425(14) d DUP B 1
C34A C Uani 0.6874(8) 0.8733(6) 0.5269(6) 0.373(4) 0.0417(14) d DUP B 2
C35 C Uani 0.7847(5) 0.8593(4) 0.5810(6) 0.627(4) 0.0446(14) d DUP B 1
C35A C Uani 0.7814(7) 0.8671(6) 0.5449(8) 0.373(4) 0.0413(16) d DUP B 2
C36 C Uani 0.7663(6) 0.8145(4) 0.7025(5) 0.627(4) 0.049(2) d DUP B 1
C36A C Uani 0.8743(8) 0.8283(6) 0.6535(7) 0.373(4) 0.053(3) d DUP B 2
C37 C Uani 0.5636(5) 0.8052(4) 0.6416(5) 0.627(4) 0.045(2) d DUP B 1
C37A C Uani 0.6724(9) 0.8100(6) 0.6985(6) 0.373(4) 0.048(2) d DUP B 2
C38 C Uani 0.5502(6) 0.8605(4) 0.4975(5) 0.627(4) 0.048(2) d DUP B 1
C38A C Uani 0.5351(6) 0.8537(6) 0.5828(8) 0.373(4) 0.047(2) d DUP B 2
C39 C Uani 0.7520(7) 0.9039(4) 0.4658(5) 0.627(4) 0.061(2) d DUP B 1
C39A C Uani 0.6546(9) 0.9038(6) 0.4648(7) 0.373(4) 0.050(2) d DUP B 2
C40 C Uani 0.8843(6) 0.8727(4) 0.5945(6) 0.627(4) 0.061(2) d DUP B 1
C40A C Uani 0.8662(8) 0.8848(6) 0.5103(8) 0.373(4) 0.049(3) d DUP B 2
C41 C Uani 0.7092(3) 0.5769(2) 0.6358(3) 1.000 0.0335(17) d . . .
C42 C Uani 0.7936(3) 0.56014(19) 0.6116(3) 1.000 0.0358(17) d . . .
C43 C Uani 0.8611(4) 0.5975(2) 0.6337(3) 1.000 0.0396(17) d . . .
C44 C Uani 0.8175(4) 0.6371(2) 0.6718(3) 1.000 0.0370(17) d . . .
C45 C Uani 0.7238(4) 0.6248(2) 0.6732(3) 1.000 0.0374(17) d . . .
C46 C Uani 0.6206(4) 0.5471(2) 0.6272(3) 1.000 0.052(2) d . . .
C47 C Uani 0.8108(4) 0.5100(2) 0.5725(4) 1.000 0.054(2) d . . .
C48 C Uani 0.9619(4) 0.5955(3) 0.6219(4) 1.000 0.060(3) d . . .
C49 C Uani 0.8668(5) 0.6822(2) 0.7078(3) 1.000 0.057(2) d . . .
C50 C Uani 0.6531(5) 0.6548(3) 0.7110(3) 1.000 0.061(3) d . . .
C51 C Uani 0.7679(3) 0.56579(18) 0.3960(2) 1.000 0.0298(16) d . . .
C52 C Uani 0.6906(4) 0.53625(19) 0.3737(3) 1.000 0.0358(16) d . . .
C53 C Uani 0.6992(4) 0.4918(2) 0.3333(3) 1.000 0.0403(19) d . . .
C54 C Uani 0.7838(5) 0.4753(2) 0.3129(3) 1.000 0.0454(19) d . . .
C55 C Uani 0.8601(4) 0.5044(2) 0.3341(3) 1.000 0.048(2) d . . .
C56 C Uani 0.8531(4) 0.5483(2) 0.3754(3) 1.000 0.0402(17) d . . .
C57 C Uani 0.9388(4) 0.5782(3) 0.3978(4) 1.000 0.061(2) d . . .
C58 C Uani 0.5971(4) 0.5539(2) 0.3936(3) 1.000 0.0524(19) d . . .
C59 C Uani 0.7933(6) 0.4275(2) 0.2678(4) 1.000 0.069(3) d . . .
H6A H Uiso 1.13713 0.67596 0.63535 1.000 0.0630 c RU . .
H6B H Uiso 1.07456 0.72555 0.65280 1.000 0.0630 c RU . .
H6C H Uiso 1.18238 0.73298 0.64709 1.000 0.0630 c RU . .
H7A H Uiso 1.16276 0.84031 0.57186 1.000 0.0740 c RU . .
H7B H Uiso 1.07462 0.82111 0.61031 1.000 0.0740 c RU . .
H7C H Uiso 1.06272 0.85389 0.54067 1.000 0.0740 c RU . .
H8A H Uiso 1.14330 0.83332 0.39839 1.000 0.1010 c RU . .
H8B H Uiso 1.04083 0.84199 0.42105 1.000 0.1010 c RU . .
H8C H Uiso 1.06076 0.80272 0.35950 1.000 0.1010 c RU . .
H9A H Uiso 1.09201 0.71808 0.33348 1.000 0.1170 c RU . .
H9B H Uiso 1.07822 0.66036 0.36474 1.000 0.1170 c RU . .
H9C H Uiso 1.17876 0.68446 0.36055 1.000 0.1170 c RU . .
H10A H Uiso 1.10941 0.61057 0.47135 1.000 0.0860 c RU . .
H10B H Uiso 1.12555 0.61804 0.55206 1.000 0.0860 c RU . .
H10C H Uiso 1.20847 0.62614 0.50272 1.000 0.0860 c RU . .
H16A H Uiso 0.52558 0.71330 0.23573 0.603(9) 0.0630 c RUP A 3
H16B H Uiso 0.52672 0.70004 0.31558 0.603(9) 0.0630 c RUP A 3
H16C H Uiso 0.56234 0.65723 0.26291 0.603(9) 0.0630 c RUP A 3
H16D H Uiso 0.50426 0.71764 0.23747 0.397(9) 0.0560 c RUP A 4
H16E H Uiso 0.50469 0.71915 0.31910 0.397(9) 0.0560 c RUP A 4
H16F H Uiso 0.52254 0.66465 0.28049 0.397(9) 0.0560 c RUP A 4
H17A H Uiso 0.75649 0.64024 0.18637 0.603(9) 0.0660 c RUP A 3
H17B H Uiso 0.68886 0.61770 0.24124 0.603(9) 0.0660 c RUP A 3
H17C H Uiso 0.79666 0.61863 0.25834 0.603(9) 0.0660 c RUP A 3
H17D H Uiso 0.69658 0.62336 0.18817 0.397(9) 0.0650 c RUP A 4
H17E H Uiso 0.63635 0.60875 0.25159 0.397(9) 0.0650 c RUP A 4
H17F H Uiso 0.74489 0.60151 0.25738 0.397(9) 0.0650 c RUP A 4
H18A H Uiso 0.92805 0.73337 0.22980 0.603(9) 0.0720 c RUP A 3
H18B H Uiso 0.92024 0.67908 0.27099 0.603(9) 0.0720 c RUP A 3
H18C H Uiso 0.94511 0.73267 0.31100 0.603(9) 0.0720 c RUP A 3
H18D H Uiso 0.92437 0.69467 0.29023 0.397(9) 0.0710 c RUP A 4
H18E H Uiso 0.89861 0.70591 0.21136 0.397(9) 0.0710 c RUP A 4
H18F H Uiso 0.87661 0.64957 0.24387 0.397(9) 0.0710 c RUP A 4
H19A H Uiso 0.85654 0.83821 0.28654 0.603(9) 0.0570 c RUP A 3
H19B H Uiso 0.87340 0.81453 0.36174 0.603(9) 0.0570 c RUP A 3
H19C H Uiso 0.78555 0.85041 0.34418 0.603(9) 0.0570 c RUP A 3
H19D H Uiso 0.83051 0.81772 0.35199 0.397(9) 0.0580 c RUP A 4
H19E H Uiso 0.82340 0.83237 0.27251 0.397(9) 0.0580 c RUP A 4
H19F H Uiso 0.89849 0.79088 0.30056 0.397(9) 0.0580 c RUP A 4
H20A H Uiso 0.58324 0.82759 0.28431 0.603(9) 0.0520 c RUP A 3
H20B H Uiso 0.63790 0.83565 0.35608 0.603(9) 0.0520 c RUP A 3
H20C H Uiso 0.55767 0.79284 0.34892 0.603(9) 0.0520 c RUP A 3
H20D H Uiso 0.57873 0.82237 0.27609 0.397(9) 0.0510 c RUP A 4
H20E H Uiso 0.65819 0.84119 0.32930 0.397(9) 0.0510 c RUP A 4
H20F H Uiso 0.57799 0.80389 0.35413 0.397(9) 0.0510 c RUP A 4
H26D H Uiso 0.42448 0.63432 0.64043 1.000 0.0800 c RU . .
H26E H Uiso 0.32477 0.65959 0.64445 1.000 0.0800 c RU . .
H26F H Uiso 0.41324 0.69657 0.65173 1.000 0.0800 c RU . .
H27D H Uiso 0.34234 0.56033 0.52699 1.000 0.0670 c RU . .
H27E H Uiso 0.44474 0.57021 0.55599 1.000 0.0670 c RU . .
H27F H Uiso 0.42515 0.55796 0.47659 1.000 0.0670 c RU . .
H28D H Uiso 0.38050 0.65171 0.33312 1.000 0.0790 c RU . .
H28E H Uiso 0.31407 0.60952 0.36603 1.000 0.0790 c RU . .
H28F H Uiso 0.42229 0.60075 0.37144 1.000 0.0790 c RU . .
H29D H Uiso 0.36040 0.73831 0.34770 1.000 0.1010 c RU . .
H29E H Uiso 0.38385 0.78419 0.40187 1.000 0.1010 c RU . .
H29F H Uiso 0.28126 0.76307 0.39137 1.000 0.1010 c RU . .
H30D H Uiso 0.37700 0.80288 0.52897 1.000 0.0950 c RU . .
H30E H Uiso 0.36412 0.77295 0.59980 1.000 0.0950 c RU . .
H30F H Uiso 0.27874 0.78060 0.54691 1.000 0.0950 c RU . .
H36A H Uiso 0.73624 0.78105 0.71294 0.627(4) 0.0740 c RUP B 1
H36B H Uiso 0.75059 0.84123 0.73609 0.627(4) 0.0740 c RUP B 1
H36C H Uiso 0.83267 0.80931 0.70409 0.627(4) 0.0740 c RUP B 1
H36D H Uiso 0.85681 0.81408 0.69747 0.373(4) 0.0800 c RUP B 2
H36E H Uiso 0.91260 0.85970 0.66115 0.373(4) 0.0800 c RUP B 2
H36F H Uiso 0.90854 0.80152 0.62916 0.373(4) 0.0800 c RUP B 2
H37A H Uiso 0.51173 0.82964 0.63862 0.627(4) 0.0670 c RUP B 1
H37B H Uiso 0.58151 0.79891 0.68970 0.627(4) 0.0670 c RUP B 1
H37C H Uiso 0.54596 0.77161 0.61981 0.627(4) 0.0670 c RUP B 1
H37D H Uiso 0.62502 0.78321 0.68969 0.373(4) 0.0710 c RUP B 2
H37E H Uiso 0.64881 0.83775 0.72780 0.373(4) 0.0710 c RUP B 2
H37F H Uiso 0.72595 0.79348 0.72149 0.373(4) 0.0710 c RUP B 2
H38A H Uiso 0.56521 0.87467 0.45281 0.627(4) 0.0720 c RUP B 1
H38B H Uiso 0.50982 0.88529 0.51996 0.627(4) 0.0720 c RUP B 1
H38C H Uiso 0.51933 0.82641 0.49137 0.627(4) 0.0720 c RUP B 1
H38D H Uiso 0.50768 0.85710 0.53650 0.373(4) 0.0700 c RUP B 2
H38E H Uiso 0.51731 0.88397 0.61037 0.373(4) 0.0700 c RUP B 2
H38F H Uiso 0.51378 0.82098 0.60356 0.373(4) 0.0700 c RUP B 2
H39A H Uiso 0.80910 0.88934 0.44954 0.627(4) 0.0920 c RUP B 1
H39B H Uiso 0.76160 0.94078 0.47950 0.627(4) 0.0920 c RUP B 1
H39C H Uiso 0.70446 0.90210 0.42911 0.627(4) 0.0920 c RUP B 1
H39D H Uiso 0.70426 0.90703 0.43328 0.373(4) 0.0750 c RUP B 2
H39E H Uiso 0.63500 0.93914 0.47859 0.373(4) 0.0750 c RUP B 2
H39F H Uiso 0.60297 0.88525 0.44212 0.373(4) 0.0750 c RUP B 2
H40A H Uiso 0.91247 0.88027 0.55113 0.627(4) 0.0910 c RUP B 1
H40B H Uiso 0.91561 0.84277 0.61693 0.627(4) 0.0910 c RUP B 1
H40C H Uiso 0.88960 0.90388 0.62414 0.627(4) 0.0910 c RUP B 1
H40D H Uiso 0.90360 0.85396 0.50014 0.373(4) 0.0720 c RUP B 2
H40E H Uiso 0.90144 0.90882 0.54064 0.373(4) 0.0720 c RUP B 2
H40F H Uiso 0.84866 0.90324 0.46774 0.373(4) 0.0720 c RUP B 2
H46A H Uiso 0.57005 0.57019 0.63906 1.000 0.0770 c RU . .
H46B H Uiso 0.62242 0.51618 0.65735 1.000 0.0770 c RU . .
H46C H Uiso 0.61170 0.53554 0.57968 1.000 0.0770 c RU . .
H47A H Uiso 0.76099 0.50446 0.53815 1.000 0.0810 c RU . .
H47B H Uiso 0.81364 0.48001 0.60412 1.000 0.0810 c RU . .
H47C H Uiso 0.86876 0.51298 0.54979 1.000 0.0810 c RU . .
H48A H Uiso 0.97486 0.56533 0.59247 1.000 0.0900 c RU . .
H48B H Uiso 0.99599 0.59152 0.66579 1.000 0.0900 c RU . .
H48C H Uiso 0.98056 0.62824 0.59982 1.000 0.0900 c RU . .
H49A H Uiso 0.89522 0.70472 0.67415 1.000 0.0860 c RU . .
H49B H Uiso 0.91401 0.66805 0.73979 1.000 0.0860 c RU . .
H49C H Uiso 0.82311 0.70305 0.73302 1.000 0.0860 c RU . .
H50A H Uiso 0.65461 0.69212 0.69796 1.000 0.0910 c RU . .
H50B H Uiso 0.66622 0.65144 0.76025 1.000 0.0910 c RU . .
H50C H Uiso 0.59246 0.64017 0.69930 1.000 0.0910 c RU . .
H53 H Uiso 0.64615 0.47235 0.31926 1.000 0.0480 c RU . .
H55 H Uiso 0.91847 0.49399 0.31976 1.000 0.0580 c RU . .
H57A H Uiso 0.99104 0.56379 0.37451 1.000 0.0920 c RU . .
H57B H Uiso 0.94954 0.57458 0.44732 1.000 0.0920 c RU . .
H57C H Uiso 0.93138 0.61570 0.38620 1.000 0.0920 c RU . .
H58A H Uiso 0.58789 0.59101 0.38072 1.000 0.0790 c RU . .
H58B H Uiso 0.59233 0.55015 0.44309 1.000 0.0790 c RU . .
H58C H Uiso 0.55042 0.53205 0.36999 1.000 0.0790 c RU . .
H59A H Uiso 0.79014 0.43859 0.21979 1.000 0.1030 c RU . .
H59B H Uiso 0.74368 0.40263 0.27572 1.000 0.1030 c RU . .
H59C H Uiso 0.85215 0.41040 0.27841 1.000 0.1030 c RU . .

loop_
_atom_type_symbol
_atom_type_description
_atom_type_scat_dispersion_real
_atom_type_scat_dispersion_imag
_atom_type_scat_source
C C 0.0033 0.0016 ' International Tables Vol C Tables 4.2.6.8 and 6.1.1.4'
H H 0.0000 0.0000 ' International Tables Vol C Tables 4.2.6.8 and 6.1.1.4'
Al Al 0.0645 0.0514 ' International Tables Vol C Tables 4.2.6.8 and 6.1.1.4'
Cu Cu 0.3201 1.2651 ' International Tables Vol C Tables 4.2.6.8 and 6.1.1.4'

loop_
_geom_angle_atom_site_label_1
_geom_angle_atom_site_label_2
_geom_angle_atom_site_label_3
_geom_angle
_geom_angle_site_symmetry_1
_geom_angle_site_symmetry_2
_geom_angle_site_symmetry_3
_geom_angle_publ_flag
Al1 Cu1 Al3 121.88(5) . . . yes
Al1 Cu1 Al4 119.65(5) . . . yes
Al3 Cu1 Al4 118.48(6) . . . yes
Al1 Cu2 C11 124.2(4) . . . yes
Al1 Cu2 C12 111.6(4) . . . yes
Al1 Cu2 C13 127.0(4) . . . yes
Al1 Cu2 C14 160.9(4) . . . yes
Al1 Cu2 C15 157.7(4) . . . yes
C11 Cu2 C12 37.3(4) . . . yes
C11 Cu2 C13 61.9(4) . . . yes
C11 Cu2 C14 62.6(4) . . . yes
C11 Cu2 C15 37.0(4) . . . yes
C12 Cu2 C13 36.5(4) . . . yes
C12 Cu2 C14 61.7(4) . . . yes
C12 Cu2 C15 61.6(4) . . . yes
C13 Cu2 C14 36.8(4) . . . yes
C13 Cu2 C15 61.7(4) . . . yes
C14 Cu2 C15 37.8(4) . . . yes
C13A Cu2A C15A 61.7(6) . . . yes
C14A Cu2A C15A 38.0(5) . . . yes
C11A Cu2A C13A 61.2(5) . . . yes
Al1 Cu2A C11A 130.1(6) . . . yes
Al1 Cu2A C12A 110.1(5) . . . yes
Al1 Cu2A C13A 118.6(6) . . . yes
Al1 Cu2A C14A 149.5(5) . . . yes
Al1 Cu2A C15A 167.0(6) . . . yes
C11A Cu2A C12A 37.1(5) . . . yes
C12A Cu2A C13A 35.8(5) . . . yes
C11A Cu2A C14A 62.7(5) . . . yes
C11A Cu2A C15A 37.3(6) . . . yes
C13A Cu2A C14A 36.8(5) . . . yes
C12A Cu2A C14A 61.5(5) . . . yes
C12A Cu2A C15A 61.8(6) . . . yes
Al2 Cu3 Al3 118.51(6) . . . yes
Al1 Cu3 Al2 119.02(6) . . . yes
Al1 Cu3 Al3 122.43(5) . . . yes
Al1 Cu4 C41 124.59(15) . . . yes
Al1 Cu4 C42 109.40(15) . . . yes
Al1 Cu4 C43 123.44(15) . . . yes
Al1 Cu4 C44 158.05(16) . . . yes
Al1 Cu4 C45 159.56(15) . . . yes
C41 Cu4 C42 36.47(17) . . . yes
C41 Cu4 C43 61.35(19) . . . yes
C41 Cu4 C44 61.52(19) . . . yes
C41 Cu4 C45 37.13(19) . . . yes
C42 Cu4 C43 36.90(18) . . . yes
C42 Cu4 C44 61.65(19) . . . yes
C42 Cu4 C45 61.64(19) . . . yes
C43 Cu4 C44 37.1(2) . . . yes
C43 Cu4 C45 61.8(2) . . . yes
C44 Cu4 C45 36.9(2) . . . yes
Cu1 Al1 Cu2 62.08(16) . . . yes
Cu1 Al1 Cu3 57.75(3) . . . yes
Cu1 Al1 Cu4 64.45(4) . . . yes
Cu1 Al1 Cu2A 67.2(2) . . . yes
Cu1 Al1 C51 150.30(15) . . . yes
Cu2 Al1 Cu3 64.51(15) . . . yes
Cu2 Al1 Cu4 119.32(17) . . . yes
Cu2 Al1 C51 116.8(2) . . . yes
Cu3 Al1 Cu4 64.00(4) . . . yes
Cu2A Al1 Cu3 63.7(2) . . . yes
Cu3 Al1 C51 151.43(15) . . . yes
Cu2A Al1 Cu4 121.8(2) . . . yes
Cu4 Al1 C51 123.84(13) . . . yes
Cu2A Al1 C51 114.3(3) . . . yes
Cu3 Al2 C21 145.79(16) . . . yes
Cu3 Al2 C22 144.91(14) . . . yes
Cu3 Al2 C23 147.54(16) . . . yes
Cu3 Al2 C24 150.21(16) . . . yes
Cu3 Al2 C25 149.19(16) . . . yes
C21 Al2 C22 36.84(19) . . . yes
C21 Al2 C23 61.5(2) . . . yes
C21 Al2 C24 61.4(2) . . . yes
C21 Al2 C25 36.8(2) . . . yes
C22 Al2 C23 36.9(2) . . . yes
C22 Al2 C24 61.37(19) . . . yes
C22 Al2 C25 61.32(18) . . . yes
C23 Al2 C24 36.58(18) . . . yes
C23 Al2 C25 61.1(2) . . . yes
C24 Al2 C25 36.5(2) . . . yes
Cu1 Al3 Cu3 57.90(4) . . . yes
Cu1 Al3 C31 133.5(2) . . . yes
Cu1 Al3 C32 160.0(2) . . . yes
Cu1 Al3 C33 161.8(3) . . . yes
Cu1 Al3 C34 135.2(3) . . . yes
Cu1 Al3 C35 123.1(2) . . . yes
Cu1 Al3 C31A 119.6(3) . . . yes
Cu1 Al3 C32A 143.7(3) . . . yes
Cu1 Al3 C33A 179.1(4) . . . yes
Cu1 Al3 C34A 145.4(3) . . . yes
Cu1 Al3 C35A 120.2(3) . . . yes
Cu3 Al3 C31 140.6(3) . . . yes
Cu3 Al3 C32 116.1(2) . . . yes
Cu3 Al3 C33 117.9(2) . . . yes
Cu3 Al3 C34 144.3(2) . . . yes
Cu3 Al3 C35 177.7(3) . . . yes
Cu3 Al3 C31A 159.8(3) . . . yes
Cu3 Al3 C32A 132.4(3) . . . yes
Cu3 Al3 C33A 122.7(3) . . . yes
Cu3 Al3 C34A 135.1(3) . . . yes
Cu3 Al3 C35A 163.3(4) . . . yes
C31 Al3 C32 37.3(3) . . . yes
C31 Al3 C33 62.3(3) . . . yes
C31 Al3 C34 61.8(3) . . . yes
C31 Al3 C35 37.1(4) . . . yes
C32 Al3 C33 37.7(3) . . . yes
C32 Al3 C34 62.0(3) . . . yes
C32 Al3 C35 62.2(3) . . . yes
C33 Al3 C34 36.8(3) . . . yes
C33 Al3 C35 61.9(3) . . . yes
C34 Al3 C35 36.9(3) . . . yes
C31A Al3 C32A 36.1(4) . . . yes
C31A Al3 C33A 59.6(4) . . . yes
C31A Al3 C34A 60.1(4) . . . yes
C31A Al3 C35A 36.9(5) . . . yes
C32A Al3 C33A 35.4(5) . . . yes
C32A Al3 C34A 59.1(5) . . . yes
C32A Al3 C35A 60.4(5) . . . yes
C33A Al3 C34A 34.9(5) . . . yes
C33A Al3 C35A 59.5(4) . . . yes
C34A Al3 C35A 36.0(4) . . . yes
Cu1 Al4 C1 149.96(16) . . . yes
Cu1 Al4 C2 148.40(15) . . . yes
Cu1 Al4 C3 146.08(17) . . . yes
Cu1 Al4 C4 145.99(17) . . . yes
Cu1 Al4 C5 148.02(15) . . . yes
C1 Al4 C2 36.67(19) . . . yes
C1 Al4 C3 61.0(2) . . . yes
C1 Al4 C4 60.7(2) . . . yes
C1 Al4 C5 36.7(2) . . . yes
C2 Al4 C3 36.6(2) . . . yes
C2 Al4 C4 61.1(2) . . . yes
C2 Al4 C5 61.32(18) . . . yes
C3 Al4 C4 36.8(3) . . . yes
C3 Al4 C5 61.1(2) . . . yes
C4 Al4 C5 36.3(2) . . . yes
Al4 C1 C2 71.0(3) . . . yes
Al4 C1 C5 71.6(3) . . . yes
Al4 C1 C6 125.2(3) . . . yes
C2 C1 C5 108.0(5) . . . no
C2 C1 C6 125.7(5) . . . no
C5 C1 C6 126.3(5) . . . no
Al4 C2 C1 72.4(3) . . . yes
Al4 C2 C3 71.8(3) . . . yes
Al4 C2 C7 127.6(3) . . . yes
C1 C2 C3 108.0(5) . . . no
C1 C2 C7 124.6(5) . . . no
C3 C2 C7 127.0(5) . . . no
Al4 C3 C2 71.7(3) . . . yes
Al4 C3 C4 71.8(3) . . . yes
Al4 C3 C8 123.9(3) . . . yes
C2 C3 C4 107.8(5) . . . no
C2 C3 C8 124.8(6) . . . no
C4 C3 C8 127.4(6) . . . no
Al4 C4 C3 71.5(3) . . . yes
Al4 C4 C5 72.3(3) . . . yes
Al4 C4 C9 126.2(4) . . . yes
C3 C4 C5 108.6(5) . . . no
C3 C4 C9 126.4(6) . . . no
C5 C4 C9 124.7(7) . . . no
Al4 C5 C1 71.7(3) . . . yes
Al4 C5 C4 71.4(3) . . . yes
Al4 C5 C10 128.0(3) . . . yes
C1 C5 C4 107.6(5) . . . no
C1 C5 C10 126.0(5) . . . no
C4 C5 C10 126.0(6) . . . no
Cu2 C11 C12 71.9(5) . . . yes
Cu2 C11 C15 70.6(7) . . . yes
Cu2 C11 C16 123.9(8) . . . yes
C12 C11 C15 106.8(8) . . . no
C12 C11 C16 127.4(10) . . . no
C15 C11 C16 125.8(9) . . . no
Cu2A C11A C16A 125.2(12) . . . yes
Cu2A C11A C12A 72.9(8) . . . yes
Cu2A C11A C15A 70.4(9) . . . yes
C15A C11A C16A 124.7(14) . . . no
C12A C11A C15A 107.4(11) . . . no
C12A C11A C16A 127.8(14) . . . no
Cu2 C12 C11 70.8(6) . . . yes
C13 C12 C17 126.8(10) . . . no
C11 C12 C17 125.3(10) . . . no
Cu2 C12 C13 70.7(5) . . . yes
Cu2 C12 C17 125.1(7) . . . yes
C11 C12 C13 107.9(8) . . . no
Cu2A C12A C17A 127.3(10) . . . yes
C11A C12A C13A 108.0(12) . . . no
C11A C12A C17A 126.3(13) . . . no
Cu2A C12A C13A 71.6(8) . . . yes
Cu2A C12A C11A 70.0(8) . . . yes
C13A C12A C17A 125.5(13) . . . no
Cu2 C13 C12 72.8(5) . . . yes
Cu2 C13 C14 71.8(6) . . . yes
C14 C13 C18 124.3(9) . . . no
C12 C13 C18 125.9(9) . . . no
Cu2 C13 C18 122.6(7) . . . yes
C12 C13 C14 109.8(8) . . . no
Cu2A C13A C18A 127.6(10) . . . yes
C14A C13A C18A 123.8(13) . . . no
C12A C13A C14A 110.1(12) . . . no
C12A C13A C18A 125.9(14) . . . no
Cu2A C13A C14A 70.5(8) . . . yes
Cu2A C13A C12A 72.6(8) . . . yes
Cu2 C14 C13 71.4(6) . . . yes
Cu2 C14 C15 70.4(6) . . . yes
Cu2 C14 C19 123.4(7) . . . yes
C13 C14 C15 106.4(8) . . . no
C15 C14 C19 127.1(9) . . . no
C13 C14 C19 126.6(8) . . . no
Cu2A C14A C19A 123.2(10) . . . yes
C13A C14A C15A 106.3(11) . . . no
C13A C14A C19A 128.7(13) . . . no
C15A C14A C19A 125.0(12) . . . no
Cu2A C14A C13A 72.8(8) . . . yes
Cu2A C14A C15A 70.3(9) . . . yes
C11 C15 C20 125.0(10) . . . no
C14 C15 C20 126.0(10) . . . no
Cu2 C15 C11 72.4(6) . . . yes
Cu2 C15 C14 71.8(6) . . . yes
Cu2 C15 C20 124.6(10) . . . yes
C11 C15 C14 109.0(9) . . . no
Cu2A C15A C14A 71.7(8) . . . yes
Cu2A C15A C20A 124.7(16) . . . yes
C11A C15A C14A 108.2(11) . . . no
C11A C15A C20A 123.4(15) . . . no
C14A C15A C20A 128.3(14) . . . no
Cu2A C15A C11A 72.3(9) . . . yes
C22 C21 C26 125.8(5) . . . no
Al2 C21 C25 71.5(3) . . . yes
C25 C21 C26 126.8(6) . . . no
Al2 C21 C22 71.0(3) . . . yes
Al2 C21 C26 124.9(4) . . . yes
C22 C21 C25 107.3(5) . . . no
C21 C22 C23 108.2(4) . . . no
Al2 C22 C27 126.0(3) . . . yes
Al2 C22 C23 71.9(3) . . . yes
Al2 C22 C21 72.2(3) . . . yes
C21 C22 C27 125.8(5) . . . no
C23 C22 C27 125.8(5) . . . no
C22 C23 C28 124.4(5) . . . no
Al2 C23 C22 71.2(3) . . . yes
Al2 C23 C24 71.7(3) . . . yes
Al2 C23 C28 127.1(4) . . . yes
C22 C23 C24 107.8(5) . . . no
C24 C23 C28 127.6(5) . . . no
C25 C24 C29 124.7(5) . . . no
Al2 C24 C23 71.8(3) . . . yes
Al2 C24 C25 71.9(3) . . . yes
Al2 C24 C29 124.0(3) . . . yes
C23 C24 C25 108.3(5) . . . no
C23 C24 C29 127.0(6) . . . no
Al2 C25 C21 71.7(3) . . . yes
C21 C25 C24 108.3(5) . . . no
Al2 C25 C24 71.5(3) . . . yes
Al2 C25 C30 127.9(4) . . . yes
C21 C25 C30 125.1(7) . . . no
C24 C25 C30 126.2(6) . . . no
Al3 C31 C35 71.7(6) . . . yes
Al3 C31 C32 69.7(5) . . . yes
C32 C31 C36 123.3(8) . . . no
Al3 C31 C36 126.9(7) . . . yes
C32 C31 C35 107.4(8) . . . no
C35 C31 C36 129.2(8) . . . no
Al3 C31A C32A 73.9(8) . . . yes
C32A C31A C35A 107.5(10) . . . no
C32A C31A C36A 123.3(11) . . . no
C35A C31A C36A 129.2(10) . . . no
Al3 C31A C36A 119.2(10) . . . yes
Al3 C31A C35A 71.1(8) . . . yes
C31 C32 C37 127.0(8) . . . no
C31 C32 C33 108.1(7) . . . no
Al3 C32 C31 73.0(5) . . . yes
Al3 C32 C33 71.3(5) . . . yes
Al3 C32 C37 123.6(6) . . . yes
C33 C32 C37 124.9(7) . . . no
Al3 C32A C31A 70.0(7) . . . yes
Al3 C32A C33A 73.7(8) . . . yes
C31A C32A C33A 107.9(11) . . . no
C31A C32A C37A 127.1(11) . . . no
Al3 C32A C37A 123.4(10) . . . yes
C33A C32A C37A 125.1(11) . . . no
Al3 C33 C34 73.3(5) . . . yes
Al3 C33 C38 124.5(6) . . . yes
Al3 C33 C32 71.0(4) . . . yes
C32 C33 C38 125.6(7) . . . no
C34 C33 C38 126.0(8) . . . no
C32 C33 C34 108.4(7) . . . no
Al3 C33A C32A 70.9(7) . . . yes
Al3 C33A C34A 71.9(8) . . . yes
Al3 C33A C38A 127.4(10) . . . yes
C32A C33A C34A 108.6(9) . . . no
C32A C33A C38A 125.9(13) . . . no
C34A C33A C38A 125.2(13) . . . no
Al3 C34 C33 70.0(5) . . . yes
Al3 C34 C35 71.8(6) . . . yes
Al3 C34 C39 126.3(6) . . . yes
C33 C34 C35 108.3(8) . . . no
C33 C34 C39 129.8(9) . . . no
C35 C34 C39 121.9(9) . . . no
C35A C34A C39A 122.1(12) . . . no
Al3 C34A C39A 128.9(9) . . . yes
Al3 C34A C33A 73.2(8) . . . yes
Al3 C34A C35A 68.8(8) . . . yes
C33A C34A C35A 108.1(11) . . . no
C33A C34A C39A 129.4(11) . . . no
Al3 C35 C34 71.4(6) . . . yes
Al3 C35 C31 71.1(6) . . . yes
C31 C35 C34 107.8(7) . . . no
C31 C35 C40 120.6(9) . . . no
Al3 C35 C40 127.2(7) . . . yes
C34 C35 C40 131.3(10) . . . no
Al3 C35A C31A 72.0(8) . . . yes
Al3 C35A C34A 75.2(8) . . . yes
Al3 C35A C40A 122.6(10) . . . yes
C31A C35A C34A 107.9(10) . . . no
C31A C35A C40A 120.1(10) . . . no
C34A C35A C40A 131.8(13) . . . no
Cu4 C41 C45 70.8(3) . . . yes
Cu4 C41 C46 126.0(4) . . . yes
Cu4 C41 C42 72.0(3) . . . yes
C42 C41 C45 108.4(4) . . . no
C42 C41 C46 125.3(5) . . . no
C45 C41 C46 126.3(5) . . . no
C41 C42 C43 107.8(5) . . . no
C41 C42 C47 126.4(4) . . . no
C43 C42 C47 125.7(4) . . . no
Cu4 C42 C41 71.5(3) . . . yes
Cu4 C42 C43 70.8(3) . . . yes
Cu4 C42 C47 125.7(4) . . . yes
C42 C43 C48 127.2(5) . . . no
C44 C43 C48 124.9(5) . . . no
Cu4 C43 C48 123.9(4) . . . yes
Cu4 C43 C42 72.3(3) . . . yes
Cu4 C43 C44 71.0(3) . . . yes
C42 C43 C44 107.8(5) . . . no
Cu4 C44 C43 71.9(3) . . . yes
C45 C44 C49 127.2(5) . . . no
Cu4 C44 C49 125.0(4) . . . yes
C43 C44 C45 108.5(5) . . . no
Cu4 C44 C45 72.0(3) . . . yes
C43 C44 C49 124.3(5) . . . no
Cu4 C45 C44 71.2(3) . . . yes
Cu4 C45 C50 125.1(4) . . . yes
Cu4 C45 C41 72.0(3) . . . yes
C41 C45 C44 107.5(5) . . . no
C41 C45 C50 126.2(5) . . . no
C44 C45 C50 126.2(5) . . . no
Al1 C51 C56 121.5(4) . . . yes
C52 C51 C56 117.2(4) . . . no
Al1 C51 C52 121.0(3) . . . yes
C51 C52 C53 121.0(5) . . . no
C51 C52 C58 119.3(4) . . . no
C53 C52 C58 119.7(5) . . . no
C52 C53 C54 121.1(5) . . . no
C55 C54 C59 120.5(6) . . . no
C53 C54 C59 121.3(6) . . . no
C53 C54 C55 118.3(5) . . . no
C54 C55 C56 121.5(5) . . . no
C55 C56 C57 119.3(5) . . . no
C51 C56 C57 119.8(5) . . . no
C51 C56 C55 120.9(5) . . . no
C1 C6 H6A 110.00 . . . no
C1 C6 H6B 109.00 . . . no
C1 C6 H6C 109.00 . . . no
H6A C6 H6B 110.00 . . . no
H6A C6 H6C 109.00 . . . no
H6B C6 H6C 109.00 . . . no
C2 C7 H7A 110.00 . . . no
C2 C7 H7B 109.00 . . . no
C2 C7 H7C 109.00 . . . no
H7A C7 H7B 109.00 . . . no
H7A C7 H7C 109.00 . . . no
H7B C7 H7C 109.00 . . . no
C3 C8 H8A 110.00 . . . no
C3 C8 H8B 109.00 . . . no
C3 C8 H8C 110.00 . . . no
H8A C8 H8B 109.00 . . . no
H8A C8 H8C 109.00 . . . no
H8B C8 H8C 109.00 . . . no
C4 C9 H9A 109.00 . . . no
C4 C9 H9B 109.00 . . . no
C4 C9 H9C 110.00 . . . no
H9A C9 H9B 109.00 . . . no
H9A C9 H9C 109.00 . . . no
H9B C9 H9C 109.00 . . . no
C5 C10 H10A 110.00 . . . no
C5 C10 H10B 110.00 . . . no
C5 C10 H10C 110.00 . . . no
H10A C10 H10B 109.00 . . . no
H10A C10 H10C 109.00 . . . no
H10B C10 H10C 109.00 . . . no
C11 C16 H16A 109.00 . . . no
C11 C16 H16B 109.00 . . . no
C11 C16 H16C 109.00 . . . no
H16A C16 H16B 109.00 . . . no
H16A C16 H16C 110.00 . . . no
H16B C16 H16C 110.00 . . . no
H16E C16A H16F 109.00 . . . no
C11A C16A H16F 110.00 . . . no
C11A C16A H16D 109.00 . . . no
C11A C16A H16E 109.00 . . . no
H16D C16A H16E 109.00 . . . no
H16D C16A H16F 110.00 . . . no
C12 C17 H17B 109.00 . . . no
C12 C17 H17A 109.00 . . . no
H17A C17 H17C 110.00 . . . no
C12 C17 H17C 109.00 . . . no
H17A C17 H17B 109.00 . . . no
H17B C17 H17C 110.00 . . . no
C12A C17A H17D 109.00 . . . no
H17E C17A H17F 109.00 . . . no
C12A C17A H17F 109.00 . . . no
H17D C17A H17E 109.00 . . . no
C12A C17A H17E 110.00 . . . no
H17D C17A H17F 109.00 . . . no
C13 C18 H18B 109.00 . . . no
C13 C18 H18C 110.00 . . . no
C13 C18 H18A 110.00 . . . no
H18A C18 H18C 109.00 . . . no
H18B C18 H18C 109.00 . . . no
H18A C18 H18B 109.00 . . . no
C13A C18A H18F 109.00 . . . no
H18D C18A H18F 109.00 . . . no
H18E C18A H18F 110.00 . . . no
H18D C18A H18E 110.00 . . . no
C13A C18A H18D 109.00 . . . no
C13A C18A H18E 110.00 . . . no
C14 C19 H19A 109.00 . . . no
C14 C19 H19B 110.00 . . . no
C14 C19 H19C 109.00 . . . no
H19A C19 H19B 110.00 . . . no
H19A C19 H19C 109.00 . . . no
H19B C19 H19C 109.00 . . . no
C14A C19A H19E 109.00 . . . no
C14A C19A H19F 109.00 . . . no
H19D C19A H19E 109.00 . . . no
H19D C19A H19F 109.00 . . . no
H19E C19A H19F 110.00 . . . no
C14A C19A H19D 109.00 . . . no
H20B C20 H20C 110.00 . . . no
C15 C20 H20A 109.00 . . . no
C15 C20 H20B 109.00 . . . no
C15 C20 H20C 110.00 . . . no
H20A C20 H20B 109.00 . . . no
H20A C20 H20C 109.00 . . . no
C15A C20A H20D 109.00 . . . no
C15A C20A H20E 110.00 . . . no
C15A C20A H20F 109.00 . . . no
H20D C20A H20E 110.00 . . . no
H20D C20A H20F 109.00 . . . no
H20E C20A H20F 110.00 . . . no
H26D C26 H26F 109.00 . . . no
H26E C26 H26F 109.00 . . . no
C21 C26 H26F 109.00 . . . no
C21 C26 H26D 110.00 . . . no
C21 C26 H26E 109.00 . . . no
H26D C26 H26E 109.00 . . . no
C22 C27 H27D 109.00 . . . no
H27E C27 H27F 109.00 . . . no
C22 C27 H27F 110.00 . . . no
H27D C27 H27E 109.00 . . . no
C22 C27 H27E 110.00 . . . no
H27D C27 H27F 109.00 . . . no
H28D C28 H28F 110.00 . . . no
H28E C28 H28F 109.00 . . . no
H28D C28 H28E 109.00 . . . no
C23 C28 H28D 109.00 . . . no
C23 C28 H28E 109.00 . . . no
C23 C28 H28F 109.00 . . . no
C24 C29 H29F 109.00 . . . no
C24 C29 H29D 109.00 . . . no
C24 C29 H29E 110.00 . . . no
H29E C29 H29F 109.00 . . . no
H29D C29 H29E 110.00 . . . no
H29D C29 H29F 109.00 . . . no
C25 C30 H30D 110.00 . . . no
H30D C30 H30E 109.00 . . . no
C25 C30 H30E 110.00 . . . no
C25 C30 H30F 110.00 . . . no
H30D C30 H30F 109.00 . . . no
H30E C30 H30F 109.00 . . . no
C31 C36 H36C 109.00 . . . no
C31 C36 H36A 109.00 . . . no
C31 C36 H36B 110.00 . . . no
H36B C36 H36C 110.00 . . . no
H36A C36 H36B 110.00 . . . no
H36A C36 H36C 109.00 . . . no
C31A C36A H36D 110.00 . . . no
H36D C36A H36E 110.00 . . . no
H36D C36A H36F 110.00 . . . no
H36E C36A H36F 109.00 . . . no
C31A C36A H36E 109.00 . . . no
C31A C36A H36F 109.00 . . . no
H37B C37 H37C 109.00 . . . no
H37A C37 H37B 109.00 . . . no
H37A C37 H37C 109.00 . . . no
C32 C37 H37A 110.00 . . . no
C32 C37 H37B 110.00 . . . no
C32 C37 H37C 110.00 . . . no
C32A C37A H37D 110.00 . . . no
C32A C37A H37E 110.00 . . . no
H37D C37A H37E 109.00 . . . no
H37D C37A H37F 109.00 . . . no
H37E C37A H37F 109.00 . . . no
C32A C37A H37F 110.00 . . . no
H38A C38 H38B 109.00 . . . no
H38B C38 H38C 110.00 . . . no
C33 C38 H38B 109.00 . . . no
H38A C38 H38C 109.00 . . . no
C33 C38 H38A 109.00 . . . no
C33 C38 H38C 110.00 . . . no
H38D C38A H38E 110.00 . . . no
C33A C38A H38D 109.00 . . . no
C33A C38A H38E 109.00 . . . no
C33A C38A H38F 109.00 . . . no
H38D C38A H38F 109.00 . . . no
H38E C38A H38F 109.00 . . . no
C34 C39 H39A 109.00 . . . no
C34 C39 H39B 109.00 . . . no
C34 C39 H39C 110.00 . . . no
H39A C39 H39B 109.00 . . . no
H39A C39 H39C 109.00 . . . no
H39B C39 H39C 110.00 . . . no
H39E C39A H39F 109.00 . . . no
C34A C39A H39E 109.00 . . . no
C34A C39A H39F 109.00 . . . no
C34A C39A H39D 110.00 . . . no
H39D C39A H39F 110.00 . . . no
H39D C39A H39E 109.00 . . . no
C35 C40 H40C 110.00 . . . no
C35 C40 H40B 110.00 . . . no
C35 C40 H40A 109.00 . . . no
H40B C40 H40C 109.00 . . . no
H40A C40 H40B 109.00 . . . no
H40A C40 H40C 109.00 . . . no
C35A C40A H40D 110.00 . . . no
H40E C40A H40F 109.00 . . . no
C35A C40A H40E 109.00 . . . no
C35A C40A H40F 110.00 . . . no
H40D C40A H40E 109.00 . . . no
H40D C40A H40F 110.00 . . . no
C41 C46 H46C 109.00 . . . no
H46A C46 H46B 109.00 . . . no
C41 C46 H46B 109.00 . . . no
C41 C46 H46A 109.00 . . . no
H46A C46 H46C 110.00 . . . no
H46B C46 H46C 109.00 . . . no
H47A C47 H47C 109.00 . . . no
C42 C47 H47C 110.00 . . . no
H47A C47 H47B 109.00 . . . no
C42 C47 H47A 109.00 . . . no
C42 C47 H47B 109.00 . . . no
H47B C47 H47C 110.00 . . . no
H48A C48 H48C 109.00 . . . no
C43 C48 H48B 109.00 . . . no
H48B C48 H48C 109.00 . . . no
C43 C48 H48A 110.00 . . . no
C43 C48 H48C 110.00 . . . no
H48A C48 H48B 109.00 . . . no
C44 C49 H49B 109.00 . . . no
C44 C49 H49A 110.00 . . . no
C44 C49 H49C 109.00 . . . no
H49A C49 H49B 110.00 . . . no
H49A C49 H49C 110.00 . . . no
H49B C49 H49C 109.00 . . . no
C45 C50 H50B 109.00 . . . no
C45 C50 H50C 109.00 . . . no
C45 C50 H50A 109.00 . . . no
H50A C50 H50B 110.00 . . . no
H50A C50 H50C 110.00 . . . no
H50B C50 H50C 109.00 . . . no
C54 C53 H53 119.00 . . . no
C52 C53 H53 119.00 . . . no
C56 C55 H55 119.00 . . . no
C54 C55 H55 119.00 . . . no
C56 C57 H57A 110.00 . . . no
H57B C57 H57C 109.00 . . . no
C56 C57 H57C 110.00 . . . no
H57A C57 H57B 109.00 . . . no
C56 C57 H57B 110.00 . . . no
H57A C57 H57C 109.00 . . . no
C52 C58 H58A 109.00 . . . no
C52 C58 H58B 109.00 . . . no
C52 C58 H58C 109.00 . . . no
H58A C58 H58B 109.00 . . . no
H58A C58 H58C 110.00 . . . no
H58B C58 H58C 109.00 . . . no
H59A C59 H59C 109.00 . . . no
H59B C59 H59C 110.00 . . . no
H59A C59 H59B 109.00 . . . no
C54 C59 H59A 109.00 . . . no
C54 C59 H59B 109.00 . . . no
C54 C59 H59C 109.00 . . . no

loop_
_geom_bond_atom_site_label_1
_geom_bond_atom_site_label_2
_geom_bond_distance
_geom_bond_site_symmetry_1
_geom_bond_site_symmetry_2
_geom_bond_publ_flag
Cu1 Al1 2.4386(14) . . yes
Cu1 Al3 2.4277(16) . . yes
Cu1 Al4 2.3190(14) . . yes
Cu2 Al1 2.373(7) . . yes
Cu2 C11 2.246(12) . . yes
Cu2 C12 2.261(10) . . yes
Cu2 C13 2.234(11) . . yes
Cu2 C14 2.239(12) . . yes
Cu2 C15 2.221(13) . . yes
Cu2A C15A 2.213(19) . . yes
Cu2A C12A 2.275(16) . . yes
Cu2A Al1 2.332(9) . . yes
Cu2A C11A 2.237(17) . . yes
Cu2A C13A 2.262(16) . . yes
Cu2A C14A 2.232(16) . . yes
Cu3 Al2 2.3103(14) . . yes
Cu3 Al1 2.4272(15) . . yes
Cu3 Al3 2.4261(16) . . yes
Cu4 C45 2.235(6) . . yes
Cu4 Al1 2.3519(15) . . yes
Cu4 C41 2.250(5) . . yes
Cu4 C42 2.256(5) . . yes
Cu4 C43 2.236(6) . . yes
Cu4 C44 2.224(6) . . yes
Al1 C51 1.966(5) . . yes
Al2 C21 2.269(5) . . yes
Al2 C22 2.253(5) . . yes
Al2 C23 2.262(5) . . yes
Al2 C24 2.261(5) . . yes
Al2 C25 2.266(5) . . yes
Al3 C31 2.236(10) . . yes
Al3 C32 2.193(9) . . yes
Al3 C33 2.197(8) . . yes
Al3 C34 2.239(10) . . yes
Al3 C35 2.244(10) . . yes
Al3 C31A 2.259(13) . . yes
Al3 C32A 2.310(13) . . yes
Al3 C33A 2.347(14) . . yes
Al3 C34A 2.330(15) . . yes
Al3 C35A 2.247(15) . . yes
Al4 C1 2.265(5) . . yes
Al4 C2 2.247(5) . . yes
Al4 C3 2.248(6) . . yes
Al4 C4 2.252(5) . . yes
Al4 C5 2.264(5) . . yes
C1 C2 1.419(7) . . no
C1 C5 1.424(8) . . no
C1 C6 1.491(8) . . no
C2 C3 1.411(8) . . no
C2 C7 1.509(7) . . no
C3 C4 1.419(11) . . no
C3 C8 1.511(10) . . no
C4 C5 1.405(9) . . no
C4 C9 1.516(10) . . no
C5 C10 1.509(7) . . no
C11 C12 1.441(15) . . no
C11 C15 1.418(15) . . no
C11 C16 1.492(14) . . no
C11A C12A 1.436(19) . . no
C11A C15A 1.42(2) . . no
C11A C16A 1.492(18) . . no
C12 C17 1.513(14) . . no
C12 C13 1.408(14) . . no
C12A C17A 1.519(18) . . no
C12A C13A 1.40(2) . . no
C13 C14 1.410(14) . . no
C13 C18 1.511(13) . . no
C13A C18A 1.51(2) . . no
C13A C14A 1.42(2) . . no
C14 C19 1.500(14) . . no
C14 C15 1.445(14) . . no
C14A C15A 1.45(2) . . no
C14A C19A 1.49(2) . . no
C15 C20 1.50(2) . . no
C15A C20A 1.50(3) . . no
C21 C26 1.495(8) . . no
C21 C22 1.429(8) . . no
C21 C25 1.431(8) . . no
C22 C27 1.495(7) . . no
C22 C23 1.431(8) . . no
C23 C24 1.419(7) . . no
C23 C28 1.498(9) . . no
C24 C25 1.419(10) . . no
C24 C29 1.505(9) . . no
C25 C30 1.506(8) . . no
C31 C32 1.417(12) . . no
C31 C35 1.426(14) . . no
C31 C36 1.522(14) . . no
C31A C32A 1.416(16) . . no
C31A C35A 1.43(2) . . no
C31A C36A 1.522(17) . . no
C32 C33 1.416(13) . . no
C32 C37 1.507(12) . . no
C32A C33A 1.415(18) . . no
C32A C37A 1.506(18) . . no
C33 C34 1.400(13) . . no
C33 C38 1.501(12) . . no
C33A C34A 1.402(19) . . no
C33A C38A 1.502(13) . . no
C34 C39 1.500(13) . . no
C34 C35 1.417(14) . . no
C34A C39A 1.502(19) . . no
C34A C35A 1.415(16) . . no
C35 C40 1.510(12) . . no
C35A C40A 1.511(18) . . no
C41 C45 1.428(7) . . no
C41 C46 1.505(7) . . no
C41 C42 1.410(7) . . no
C42 C43 1.422(7) . . no
C42 C47 1.510(8) . . no
C43 C48 1.507(8) . . no
C43 C44 1.419(8) . . no
C44 C45 1.410(8) . . no
C44 C49 1.509(8) . . no
C45 C50 1.506(9) . . no
C51 C56 1.401(7) . . no
C51 C52 1.410(7) . . no
C52 C58 1.509(8) . . no
C52 C53 1.385(7) . . no
C53 C54 1.384(9) . . no
C54 C59 1.509(8) . . no
C54 C55 1.387(9) . . no
C55 C56 1.381(8) . . no
C56 C57 1.514(9) . . no
C6 H6A 0.9800 . . no
C6 H6B 0.9800 . . no
C6 H6C 0.9800 . . no
C7 H7A 0.9800 . . no
C7 H7B 0.9800 . . no
C7 H7C 0.9800 . . no
C8 H8A 0.9800 . . no
C8 H8B 0.9800 . . no
C8 H8C 0.9800 . . no
C9 H9A 0.9800 . . no
C9 H9B 0.9800 . . no
C9 H9C 0.9800 . . no
C10 H10A 0.9800 . . no
C10 H10B 0.9800 . . no
C10 H10C 0.9800 . . no
C16 H16A 0.9800 . . no
C16 H16B 0.9800 . . no
C16 H16C 0.9800 . . no
C16A H16F 0.9800 . . no
C16A H16D 0.9800 . . no
C16A H16E 0.9800 . . no
C17 H17B 0.9800 . . no
C17 H17A 0.9800 . . no
C17 H17C 0.9800 . . no
C17A H17F 0.9800 . . no
C17A H17D 0.9800 . . no
C17A H17E 0.9800 . . no
C18 H18B 0.9800 . . no
C18 H18A 0.9800 . . no
C18 H18C 0.9800 . . no
C18A H18D 0.9800 . . no
C18A H18F 0.9800 . . no
C18A H18E 0.9800 . . no
C19 H19B 0.9800 . . no
C19 H19A 0.9800 . . no
C19 H19C 0.9800 . . no
C19A H19D 0.9800 . . no
C19A H19E 0.9800 . . no
C19A H19F 0.9800 . . no
C20 H20C 0.9800 . . no
C20 H20A 0.9800 . . no
C20 H20B 0.9800 . . no
C20A H20D 0.9800 . . no
C20A H20E 0.9800 . . no
C20A H20F 0.9800 . . no
C26 H26E 0.9800 . . no
C26 H26F 0.9800 . . no
C26 H26D 0.9800 . . no
C27 H27F 0.9800 . . no
C27 H27D 0.9800 . . no
C27 H27E 0.9800 . . no
C28 H28E 0.9800 . . no
C28 H28F 0.9800 . . no
C28 H28D 0.9800 . . no
C29 H29D 0.9800 . . no
C29 H29E 0.9800 . . no
C29 H29F 0.9800 . . no
C30 H30D 0.9800 . . no
C30 H30E 0.9800 . . no
C30 H30F 0.9800 . . no
C36 H36A 0.9800 . . no
C36 H36B 0.9800 . . no
C36 H36C 0.9800 . . no
C36A H36D 0.9800 . . no
C36A H36E 0.9800 . . no
C36A H36F 0.9800 . . no
C37 H37C 0.9800 . . no
C37 H37A 0.9800 . . no
C37 H37B 0.9800 . . no
C37A H37D 0.9800 . . no
C37A H37E 0.9800 . . no
C37A H37F 0.9800 . . no
C38 H38C 0.9800 . . no
C38 H38A 0.9800 . . no
C38 H38B 0.9800 . . no
C38A H38D 0.9800 . . no
C38A H38E 0.9800 . . no
C38A H38F 0.9800 . . no
C39 H39A 0.9800 . . no
C39 H39B 0.9800 . . no
C39 H39C 0.9800 . . no
C39A H39F 0.9800 . . no
C39A H39D 0.9800 . . no
C39A H39E 0.9800 . . no
C40 H40B 0.9800 . . no
C40 H40A 0.9800 . . no
C40 H40C 0.9800 . . no
C40A H40F 0.9800 . . no
C40A H40D 0.9800 . . no
C40A H40E 0.9800 . . no
C46 H46B 0.9800 . . no
C46 H46A 0.9800 . . no
C46 H46C 0.9800 . . no
C47 H47B 0.9800 . . no
C47 H47A 0.9800 . . no
C47 H47C 0.9800 . . no
C48 H48C 0.9800 . . no
C48 H48A 0.9800 . . no
C48 H48B 0.9800 . . no
C49 H49A 0.9800 . . no
C49 H49B 0.9800 . . no
C49 H49C 0.9800 . . no
C50 H50A 0.9800 . . no
C50 H50B 0.9800 . . no
C50 H50C 0.9800 . . no
C53 H53 0.9500 . . no
C55 H55 0.9500 . . no
C57 H57C 0.9800 . . no
C57 H57A 0.9800 . . no
C57 H57B 0.9800 . . no
C58 H58C 0.9800 . . no
C58 H58A 0.9800 . . no
C58 H58B 0.9800 . . no
C59 H59C 0.9800 . . no
C59 H59A 0.9800 . . no
C59 H59B 0.9800 . . no

loop_
_geom_torsion_atom_site_label_1
_geom_torsion_atom_site_label_2
_geom_torsion_atom_site_label_3
_geom_torsion_atom_site_label_4
_geom_torsion
_geom_torsion_site_symmetry_1
_geom_torsion_site_symmetry_2
_geom_torsion_site_symmetry_3
_geom_torsion_site_symmetry_4
_geom_torsion_publ_flag
Al3 Cu1 Al1 Cu2 74.41(17) . . . . no
Al3 Cu1 Al1 Cu3 -1.61(6) . . . . no
Al3 Cu1 Al1 Cu4 -75.78(6) . . . . no
Al3 Cu1 Al1 C51 170.2(3) . . . . no
Al4 Cu1 Al1 Cu2 -105.26(17) . . . . no
Al4 Cu1 Al1 Cu3 178.72(6) . . . . no
Al4 Cu1 Al1 Cu4 104.55(6) . . . . no
Al4 Cu1 Al1 C51 -9.5(3) . . . . no
Al1 Cu1 Al3 Cu3 1.61(6) . . . . no
Al1 Cu1 Al3 C31 133.0(3) . . . . no
Al1 Cu1 Al3 C32 79.9(6) . . . . no
Al1 Cu1 Al3 C34 -135.2(3) . . . . no
Al1 Cu1 Al3 C35 179.1(4) . . . . no
Al4 Cu1 Al3 Cu3 -178.72(6) . . . . no
Al4 Cu1 Al3 C31 -47.3(4) . . . . no
Al4 Cu1 Al3 C32 -100.5(6) . . . . no
Al4 Cu1 Al3 C34 44.4(3) . . . . no
Al4 Cu1 Al3 C35 -1.2(4) . . . . no
Al1 Cu1 Al4 C1 -101.9(3) . . . . no
Al1 Cu1 Al4 C2 -177.6(3) . . . . no
Al1 Cu1 Al4 C3 111.6(3) . . . . no
Al1 Cu1 Al4 C4 42.9(4) . . . . no
Al1 Cu1 Al4 C5 -26.7(3) . . . . no
Al3 Cu1 Al4 C1 78.4(3) . . . . no
Al3 Cu1 Al4 C2 2.7(3) . . . . no
Al3 Cu1 Al4 C3 -68.1(3) . . . . no
Al3 Cu1 Al4 C4 -136.8(4) . . . . no
Al3 Cu1 Al4 C5 153.6(3) . . . . no
C11 Cu2 Al1 Cu1 -170.4(5) . . . . no
C11 Cu2 Al1 Cu3 -105.0(4) . . . . no
C11 Cu2 Al1 Cu4 -139.5(4) . . . . no
C11 Cu2 Al1 C51 43.1(5) . . . . no
C12 Cu2 Al1 Cu1 149.5(4) . . . . no
C12 Cu2 Al1 Cu3 -145.1(4) . . . . no
C12 Cu2 Al1 Cu4 -179.5(4) . . . . no
C12 Cu2 Al1 C51 3.1(5) . . . . no
C13 Cu2 Al1 Cu1 111.2(5) . . . . no
C13 Cu2 Al1 Cu3 176.6(5) . . . . no
C13 Cu2 Al1 Cu4 142.2(4) . . . . no
C13 Cu2 Al1 C51 -35.3(5) . . . . no
C15 Cu2 Al1 Cu1 -143.0(11) . . . . no
C15 Cu2 Al1 Cu3 -77.6(11) . . . . no
C15 Cu2 Al1 Cu4 -112.1(11) . . . . no
C15 Cu2 Al1 C51 70.5(11) . . . . no
Al1 Cu2 C11 C12 -80.9(7) . . . . no
Al1 Cu2 C11 C15 163.1(6) . . . . no
Al1 Cu2 C11 C16 42.5(10) . . . . no
C12 Cu2 C11 C15 -116.0(8) . . . . no
C12 Cu2 C11 C16 123.4(11) . . . . no
C13 Cu2 C11 C12 36.6(6) . . . . no
C13 Cu2 C11 C15 -79.4(6) . . . . no
C13 Cu2 C11 C16 160.0(10) . . . . no
C14 Cu2 C11 C12 78.3(6) . . . . no
C14 Cu2 C11 C15 -37.7(6) . . . . no
C14 Cu2 C11 C16 -158.3(10) . . . . no
C15 Cu2 C11 C12 116.0(8) . . . . no
C15 Cu2 C11 C16 -120.6(11) . . . . no
Al1 Cu2 C12 C11 118.5(6) . . . . no
Al1 Cu2 C12 C13 -123.6(6) . . . . no
Al1 Cu2 C12 C17 -1.6(11) . . . . no
C11 Cu2 C12 C13 117.9(8) . . . . no
C11 Cu2 C12 C17 -120.2(12) . . . . no
C13 Cu2 C12 C11 -117.9(8) . . . . no
C13 Cu2 C12 C17 122.0(12) . . . . no
C14 Cu2 C12 C11 -81.2(6) . . . . no
C14 Cu2 C12 C13 36.7(6) . . . . no
C14 Cu2 C12 C17 158.7(11) . . . . no
C15 Cu2 C12 C11 -38.0(6) . . . . no
C15 Cu2 C12 C13 79.9(6) . . . . no
C15 Cu2 C12 C17 -158.1(11) . . . . no
Al1 Cu2 C13 C12 75.9(7) . . . . no
Al1 Cu2 C13 C14 -165.7(5) . . . . no
Al1 Cu2 C13 C18 -46.2(10) . . . . no
C11 Cu2 C13 C12 -37.4(6) . . . . no
C11 Cu2 C13 C14 81.0(6) . . . . no
C11 Cu2 C13 C18 -159.4(10) . . . . no
C12 Cu2 C13 C14 118.4(8) . . . . no
C12 Cu2 C13 C18 -122.0(11) . . . . no
C14 Cu2 C13 C12 -118.4(8) . . . . no
C14 Cu2 C13 C18 119.6(11) . . . . no
C15 Cu2 C13 C12 -79.6(6) . . . . no
C15 Cu2 C13 C14 38.8(6) . . . . no
C15 Cu2 C13 C18 158.4(10) . . . . no
C11 Cu2 C14 C13 -78.9(6) . . . . no
C11 Cu2 C14 C15 36.9(6) . . . . no
C11 Cu2 C14 C19 159.1(9) . . . . no
C12 Cu2 C14 C13 -36.5(6) . . . . no
C12 Cu2 C14 C15 79.3(7) . . . . no
C12 Cu2 C14 C19 -158.5(9) . . . . no
C13 Cu2 C14 C15 115.8(8) . . . . no
C13 Cu2 C14 C19 -122.1(10) . . . . no
C15 Cu2 C14 C13 -115.8(8) . . . . no
C15 Cu2 C14 C19 122.2(10) . . . . no
Al1 Cu2 C15 C11 -39.3(13) . . . . no
Al1 Cu2 C15 C14 -156.9(10) . . . . no
Al1 Cu2 C15 C20 81.5(15) . . . . no
C11 Cu2 C15 C14 -117.7(9) . . . . no
C11 Cu2 C15 C20 120.8(13) . . . . no
C12 Cu2 C15 C11 38.2(6) . . . . no
C12 Cu2 C15 C14 -79.4(7) . . . . no
C12 Cu2 C15 C20 159.0(12) . . . . no
C13 Cu2 C15 C11 79.9(6) . . . . no
C13 Cu2 C15 C14 -37.7(6) . . . . no
C13 Cu2 C15 C20 -159.3(11) . . . . no
C14 Cu2 C15 C11 117.7(9) . . . . no
C14 Cu2 C15 C20 -121.6(13) . . . . no
Al2 Cu3 Al1 Cu1 179.28(6) . . . . no
Al2 Cu3 Al1 Cu2 107.50(18) . . . . no
Al2 Cu3 Al1 Cu4 -105.77(6) . . . . no
Al2 Cu3 Al1 C51 7.8(3) . . . . no
Al3 Cu3 Al1 Cu1 1.62(7) . . . . no
Al3 Cu3 Al1 Cu2 -70.16(18) . . . . no
Al3 Cu3 Al1 Cu4 76.57(6) . . . . no
Al3 Cu3 Al1 C51 -169.9(3) . . . . no
Al1 Cu3 Al2 C21 105.2(3) . . . . no
Al1 Cu3 Al2 C22 37.7(3) . . . . no
Al1 Cu3 Al2 C23 -31.7(3) . . . . no
Al1 Cu3 Al2 C24 -106.3(3) . . . . no
Al1 Cu3 Al2 C25 176.9(4) . . . . no
Al3 Cu3 Al2 C21 -77.1(3) . . . . no
Al3 Cu3 Al2 C22 -144.6(3) . . . . no
Al3 Cu3 Al2 C23 146.0(3) . . . . no
Al3 Cu3 Al2 C24 71.4(3) . . . . no
Al3 Cu3 Al2 C25 -5.4(4) . . . . no
Al1 Cu3 Al3 Cu1 -1.63(7) . . . . no
Al1 Cu3 Al3 C31 -122.7(4) . . . . no
Al1 Cu3 Al3 C32 -159.7(3) . . . . no
Al1 Cu3 Al3 C33 157.9(3) . . . . no
Al1 Cu3 Al3 C34 122.6(4) . . . . no
Al2 Cu3 Al3 Cu1 -179.30(6) . . . . no
Al2 Cu3 Al3 C31 59.7(4) . . . . no
Al2 Cu3 Al3 C32 22.7(3) . . . . no
Al2 Cu3 Al3 C33 -19.8(3) . . . . no
Al2 Cu3 Al3 C34 -55.0(4) . . . . no
C41 Cu4 Al1 Cu1 -179.02(14) . . . . no
C41 Cu4 Al1 Cu2 150.7(2) . . . . no
C41 Cu4 Al1 Cu3 116.13(15) . . . . no
C41 Cu4 Al1 C51 -32.0(2) . . . . no
C42 Cu4 Al1 Cu1 -141.47(12) . . . . no
C42 Cu4 Al1 Cu2 -171.7(2) . . . . no
C42 Cu4 Al1 Cu3 153.68(12) . . . . no
C42 Cu4 Al1 C51 5.5(2) . . . . no
C43 Cu4 Al1 Cu1 -103.05(17) . . . . no
C43 Cu4 Al1 Cu2 -133.3(2) . . . . no
C43 Cu4 Al1 Cu3 -167.90(17) . . . . no
C43 Cu4 Al1 C51 44.0(2) . . . . no
C44 Cu4 Al1 Cu1 -79.7(4) . . . . no
C44 Cu4 Al1 Cu2 -110.0(4) . . . . no
C44 Cu4 Al1 Cu3 -144.6(4) . . . . no
C44 Cu4 Al1 C51 67.3(4) . . . . no
C45 Cu4 Al1 Cu1 158.4(4) . . . . no
C45 Cu4 Al1 Cu2 128.1(4) . . . . no
C45 Cu4 Al1 Cu3 93.5(4) . . . . no
C45 Cu4 Al1 C51 -54.7(5) . . . . no
Al1 Cu4 C41 C42 75.3(3) . . . . no
Al1 Cu4 C41 C45 -167.1(3) . . . . no
Al1 Cu4 C41 C46 -45.7(5) . . . . no
C42 Cu4 C41 C45 117.6(4) . . . . no
C42 Cu4 C41 C46 -121.0(6) . . . . no
C43 Cu4 C41 C42 -37.5(3) . . . . no
C43 Cu4 C41 C45 80.2(3) . . . . no
C43 Cu4 C41 C46 -158.4(5) . . . . no
C44 Cu4 C41 C42 -79.9(3) . . . . no
C44 Cu4 C41 C45 37.7(3) . . . . no
C44 Cu4 C41 C46 159.1(5) . . . . no
C45 Cu4 C41 C42 -117.6(4) . . . . no
C45 Cu4 C41 C46 121.5(6) . . . . no
Al1 Cu4 C42 C41 -122.4(3) . . . . no
Al1 Cu4 C42 C43 120.3(3) . . . . no
Al1 Cu4 C42 C47 -0.4(4) . . . . no
C41 Cu4 C42 C43 -117.3(5) . . . . no
C41 Cu4 C42 C47 122.0(5) . . . . no
C43 Cu4 C42 C41 117.3(5) . . . . no
C43 Cu4 C42 C47 -120.7(5) . . . . no
C44 Cu4 C42 C41 79.5(4) . . . . no
C44 Cu4 C42 C43 -37.8(3) . . . . no
C44 Cu4 C42 C47 -158.5(5) . . . . no
C45 Cu4 C42 C41 37.4(3) . . . . no
C45 Cu4 C42 C43 -79.9(4) . . . . no
C45 Cu4 C42 C47 159.4(5) . . . . no
Al1 Cu4 C43 C42 -77.5(3) . . . . no
Al1 Cu4 C43 C44 165.8(3) . . . . no
Al1 Cu4 C43 C48 45.9(5) . . . . no
C41 Cu4 C43 C42 37.0(3) . . . . no
C41 Cu4 C43 C44 -79.7(3) . . . . no
C41 Cu4 C43 C48 160.4(6) . . . . no
C42 Cu4 C43 C44 -116.7(5) . . . . no
C42 Cu4 C43 C48 123.4(6) . . . . no
C44 Cu4 C43 C42 116.7(5) . . . . no
C44 Cu4 C43 C48 -119.9(6) . . . . no
C45 Cu4 C43 C42 79.5(3) . . . . no
C45 Cu4 C43 C44 -37.3(3) . . . . no
C45 Cu4 C43 C48 -157.2(6) . . . . no
Al1 Cu4 C44 C43 -33.2(6) . . . . no
Al1 Cu4 C44 C45 -150.4(3) . . . . no
Al1 Cu4 C44 C49 86.4(6) . . . . no
C41 Cu4 C44 C43 79.2(3) . . . . no
C41 Cu4 C44 C45 -38.0(3) . . . . no
C41 Cu4 C44 C49 -161.2(6) . . . . no
C42 Cu4 C44 C43 37.6(3) . . . . no
C42 Cu4 C44 C45 -79.6(3) . . . . no
C42 Cu4 C44 C49 157.2(6) . . . . no
C43 Cu4 C44 C45 -117.2(4) . . . . no
C43 Cu4 C44 C49 119.6(6) . . . . no
C45 Cu4 C44 C43 117.2(4) . . . . no
C45 Cu4 C44 C49 -123.2(6) . . . . no
Al1 Cu4 C45 C41 31.7(6) . . . . no
Al1 Cu4 C45 C44 148.1(4) . . . . no
Al1 Cu4 C45 C50 -90.4(6) . . . . no
C41 Cu4 C45 C44 116.4(4) . . . . no
C41 Cu4 C45 C50 -122.0(6) . . . . no
C42 Cu4 C45 C41 -36.8(3) . . . . no
C42 Cu4 C45 C44 79.7(3) . . . . no
C42 Cu4 C45 C50 -158.8(6) . . . . no
C43 Cu4 C45 C41 -78.9(3) . . . . no
C43 Cu4 C45 C44 37.5(3) . . . . no
C43 Cu4 C45 C50 159.1(6) . . . . no
C44 Cu4 C45 C41 -116.4(4) . . . . no
C44 Cu4 C45 C50 121.6(6) . . . . no
Cu1 Al1 C51 C52 -169.0(3) . . . . no
Cu2 Al1 C51 C52 -89.0(4) . . . . no
Cu3 Al1 C51 C52 -3.7(6) . . . . no
Cu4 Al1 C51 C52 93.7(4) . . . . no
Cu1 Al1 C51 C56 4.3(6) . . . . no
Cu2 Al1 C51 C56 84.3(4) . . . . no
Cu3 Al1 C51 C56 169.6(3) . . . . no
Cu4 Al1 C51 C56 -93.0(4) . . . . no
C22 Al2 C24 C25 79.5(3) . . . . no
C23 Al2 C24 C25 117.1(4) . . . . no
Cu3 Al2 C24 C29 -3.0(7) . . . . no
C21 Al2 C24 C29 157.4(6) . . . . no
Cu3 Al2 C23 C22 116.5(3) . . . . no
C21 Al2 C23 C22 -37.6(3) . . . . no
C21 Al2 C24 C25 37.3(3) . . . . no
C22 Al2 C23 C28 -119.3(6) . . . . no
C24 Al2 C23 C28 123.7(7) . . . . no
C25 Al2 C23 C28 160.9(6) . . . . no
Cu3 Al2 C21 C22 -117.7(3) . . . . no
C23 Al2 C21 C22 37.7(3) . . . . no
C24 Al2 C21 C22 79.6(3) . . . . no
C25 Al2 C21 C22 116.6(5) . . . . no
C24 Al2 C23 C22 -117.0(4) . . . . no
C25 Al2 C23 C22 -79.8(3) . . . . no
Cu3 Al2 C23 C24 -126.5(3) . . . . no
C21 Al2 C23 C24 79.4(3) . . . . no
C22 Al2 C23 C24 117.0(4) . . . . no
C25 Al2 C23 C24 37.3(3) . . . . no
Cu3 Al2 C23 C28 -2.8(7) . . . . no
C21 Al2 C23 C28 -156.9(6) . . . . no
C25 Al2 C21 C26 -122.5(6) . . . . no
Cu3 Al2 C24 C25 -123.1(3) . . . . no
C24 Al2 C21 C26 -159.6(5) . . . . no
C23 Al2 C22 C21 -116.7(4) . . . . no
C24 Al2 C22 C21 -79.5(3) . . . . no
C25 Al2 C22 C21 -37.6(3) . . . . no
C22 Al2 C24 C29 -160.4(6) . . . . no
C23 Al2 C24 C29 -122.8(6) . . . . no
C25 Al2 C24 C29 120.1(6) . . . . no
C25 Al2 C22 C23 79.1(3) . . . . no
Cu3 Al2 C22 C27 -1.8(7) . . . . no
C21 Al2 C22 C27 -121.7(6) . . . . no
C23 Al2 C22 C27 121.6(6) . . . . no
C24 Al2 C22 C27 158.8(6) . . . . no
C25 Al2 C22 C27 -159.4(6) . . . . no
C22 Al2 C24 C23 -37.6(3) . . . . no
C25 Al2 C24 C23 -117.1(4) . . . . no
Cu3 Al2 C22 C21 120.0(3) . . . . no
C23 Al2 C21 C26 158.6(5) . . . . no
Cu3 Al2 C25 C21 -117.0(4) . . . . no
C22 Al2 C25 C21 37.7(3) . . . . no
Cu3 Al2 C22 C23 -123.3(3) . . . . no
C21 Al2 C22 C23 116.7(4) . . . . no
C24 Al2 C22 C23 37.2(3) . . . . no
C21 Al2 C25 C24 -117.3(4) . . . . no
C22 Al2 C25 C24 -79.7(3) . . . . no
C23 Al2 C25 C24 -37.3(3) . . . . no
Cu3 Al2 C21 C25 125.7(4) . . . . no
C22 Al2 C21 C25 -116.6(5) . . . . no
Cu3 Al2 C24 C23 119.7(4) . . . . no
C21 Al2 C24 C23 -79.8(3) . . . . no
C24 Al2 C25 C30 -122.0(7) . . . . no
C22 Al2 C21 C26 120.9(6) . . . . no
Cu3 Al2 C21 C26 3.2(6) . . . . no
C24 Al2 C21 C25 -37.1(4) . . . . no
C23 Al2 C21 C25 -79.0(4) . . . . no
C23 Al2 C25 C21 80.1(3) . . . . no
C24 Al2 C25 C21 117.3(4) . . . . no
Cu3 Al2 C25 C24 125.7(4) . . . . no
C23 Al2 C25 C30 -159.3(7) . . . . no
Cu3 Al2 C25 C30 3.7(9) . . . . no
C21 Al2 C25 C30 120.7(8) . . . . no
C22 Al2 C25 C30 158.4(7) . . . . no
C32 Al3 C31 C35 -117.2(8) . . . . no
C33 Al3 C31 C35 -79.1(5) . . . . no
C34 Al3 C31 C35 -37.3(5) . . . . no
C31 Al3 C32 C37 -123.5(10) . . . . no
C33 Al3 C32 C37 120.0(9) . . . . no
C34 Al3 C32 C37 157.2(8) . . . . no
C35 Al3 C32 C37 -160.9(9) . . . . no
Cu3 Al3 C32 C33 -102.6(4) . . . . no
C31 Al3 C32 C33 116.5(7) . . . . no
C34 Al3 C32 C33 37.2(5) . . . . no
Cu1 Al3 C31 C36 -36.1(9) . . . . no
Cu3 Al3 C31 C36 53.9(9) . . . . no
Cu1 Al3 C34 C35 -87.1(5) . . . . no
C35 Al3 C31 C32 117.2(8) . . . . no
C34 Al3 C31 C36 -163.0(9) . . . . no
C32 Al3 C35 C40 152.1(11) . . . . no
C33 Al3 C35 C40 -165.0(11) . . . . no
C34 Al3 C35 C40 -128.3(12) . . . . no
C35 Al3 C34 C33 -118.2(8) . . . . no
C32 Al3 C31 C36 117.0(10) . . . . no
C33 Al3 C31 C36 155.1(9) . . . . no
Cu3 Al3 C31 C35 179.7(4) . . . . no
Cu1 Al3 C32 C33 -170.1(5) . . . . no
C34 Al3 C32 C31 -79.3(6) . . . . no
C33 Al3 C34 C35 118.2(8) . . . . no
Cu1 Al3 C35 C31 -120.0(5) . . . . no
C35 Al3 C32 C33 79.2(5) . . . . no
Cu1 Al3 C31 C35 89.7(6) . . . . no
Cu3 Al3 C32 C37 17.4(8) . . . . no
C32 Al3 C35 C34 -79.6(6) . . . . no
C35 Al3 C31 C36 -125.7(10) . . . . no
Cu3 Al3 C34 C33 58.5(7) . . . . no
C31 Al3 C34 C33 -80.6(6) . . . . no
C32 Al3 C34 C33 -38.1(5) . . . . no
Cu1 Al3 C32 C37 -50.1(11) . . . . no
C32 Al3 C33 C38 -120.7(9) . . . . no
C34 Al3 C33 C38 122.5(10) . . . . no
Cu3 Al3 C34 C35 176.6(4) . . . . no
C31 Al3 C34 C35 37.5(5) . . . . no
C33 Al3 C32 C31 -116.5(7) . . . . no
Cu1 Al3 C34 C39 29.6(10) . . . . no
Cu3 Al3 C34 C39 -66.8(10) . . . . no
C31 Al3 C34 C39 154.2(10) . . . . no
C32 Al3 C34 C39 -163.3(10) . . . . no
C33 Al3 C34 C39 -125.2(11) . . . . no
C33 Al3 C35 C34 -36.8(5) . . . . no
Cu1 Al3 C35 C40 -5.4(11) . . . . no
C31 Al3 C35 C40 114.6(12) . . . . no
Cu1 Al3 C34 C33 154.8(5) . . . . no
C32 Al3 C34 C35 80.1(6) . . . . no
C31 Al3 C33 C38 -158.4(8) . . . . no
Cu1 Al3 C31 C32 -153.1(4) . . . . no
C35 Al3 C33 C38 159.3(9) . . . . no
C34 Al3 C31 C32 80.0(6) . . . . no
C35 Al3 C32 C31 -37.4(6) . . . . no
Cu3 Al3 C32 C31 140.9(5) . . . . no
Cu3 Al3 C33 C34 -145.8(4) . . . . no
C32 Al3 C35 C31 37.5(5) . . . . no
C33 Al3 C35 C31 80.4(6) . . . . no
C34 Al3 C35 C31 117.2(7) . . . . no
Cu1 Al3 C35 C34 122.9(5) . . . . no
C31 Al3 C35 C34 -117.2(7) . . . . no
C35 Al3 C34 C39 116.6(11) . . . . no
C32 Al3 C33 C34 116.8(7) . . . . no
C35 Al3 C33 C32 -80.0(5) . . . . no
C31 Al3 C33 C34 79.1(5) . . . . no
Cu1 Al3 C32 C31 73.4(8) . . . . no
Cu3 Al3 C31 C32 -63.1(7) . . . . no
C33 Al3 C31 C32 38.1(5) . . . . no
C31 Al3 C33 C32 -37.8(5) . . . . no
C34 Al3 C33 C32 -116.8(7) . . . . no
Cu3 Al3 C33 C32 97.4(4) . . . . no
C35 Al3 C33 C34 36.9(5) . . . . no
Cu3 Al3 C33 C38 -23.3(8) . . . . no
C2 Al4 C4 C3 -37.5(3) . . . . no
C1 Al4 C4 C9 158.3(8) . . . . no
C4 Al4 C2 C1 -78.8(4) . . . . no
C5 Al4 C1 C6 -122.0(6) . . . . no
C4 Al4 C1 C2 80.0(4) . . . . no
C2 Al4 C4 C9 -159.5(7) . . . . no
C4 Al4 C1 C5 -37.3(3) . . . . no
C5 Al4 C4 C3 -117.4(5) . . . . no
C4 Al4 C1 C6 -159.3(5) . . . . no
C3 Al4 C1 C6 158.4(5) . . . . no
C3 Al4 C1 C2 37.6(3) . . . . no
C2 Al4 C4 C5 79.9(3) . . . . no
C3 Al4 C2 C1 -116.5(5) . . . . no
C4 Al4 C5 C1 116.6(5) . . . . no
C5 Al4 C2 C1 -37.2(3) . . . . no
C5 Al4 C1 C2 117.3(5) . . . . no
Cu1 Al4 C1 C5 121.0(3) . . . . no
C2 Al4 C1 C5 -117.3(5) . . . . no
C3 Al4 C1 C5 -79.7(4) . . . . no
C5 Al4 C2 C7 -157.7(6) . . . . no
C3 Al4 C2 C7 123.1(6) . . . . no
C4 Al4 C5 C10 -121.6(7) . . . . no
C2 Al4 C1 C6 120.8(6) . . . . no
C1 Al4 C4 C3 -79.7(3) . . . . no
Cu1 Al4 C4 C5 -122.9(3) . . . . no
C1 Al4 C4 C5 37.8(3) . . . . no
Cu1 Al4 C1 C2 -121.8(3) . . . . no
C5 Al4 C3 C8 160.1(6) . . . . no
C2 Al4 C5 C1 37.2(3) . . . . no
C3 Al4 C4 C5 117.4(5) . . . . no
Cu1 Al4 C3 C2 123.9(3) . . . . no
C3 Al4 C4 C9 -122.1(8) . . . . no
C5 Al4 C4 C9 120.5(8) . . . . no
C4 Al4 C2 C3 37.6(4) . . . . no
C1 Al4 C2 C7 -120.4(6) . . . . no
C4 Al4 C3 C2 -116.7(5) . . . . no
C4 Al4 C2 C7 160.8(6) . . . . no
Cu1 Al4 C1 C6 -1.0(6) . . . . no
C3 Al4 C5 C10 -159.0(6) . . . . no
C1 Al4 C3 C4 79.0(3) . . . . no
C2 Al4 C3 C4 116.7(5) . . . . no
C1 Al4 C3 C8 -157.8(6) . . . . no
C2 Al4 C3 C8 -120.1(7) . . . . no
C4 Al4 C3 C8 123.3(7) . . . . no
C3 Al4 C5 C1 79.2(3) . . . . no
Cu1 Al4 C2 C1 125.7(3) . . . . no
Cu1 Al4 C2 C3 -117.9(4) . . . . no
C1 Al4 C2 C3 116.5(5) . . . . no
C3 Al4 C5 C4 -37.4(4) . . . . no
C5 Al4 C2 C3 79.2(4) . . . . no
Cu1 Al4 C2 C7 5.3(7) . . . . no
Cu1 Al4 C4 C3 119.7(4) . . . . no
C5 Al4 C3 C2 -79.8(3) . . . . no
Cu1 Al4 C3 C4 -119.4(4) . . . . no
Cu1 Al4 C5 C10 -4.1(8) . . . . no
Cu1 Al4 C3 C8 3.8(8) . . . . no
Cu1 Al4 C5 C1 -125.9(3) . . . . no
C5 Al4 C3 C4 36.8(3) . . . . no
Cu1 Al4 C4 C9 -2.4(9) . . . . no
C1 Al4 C3 C2 -37.7(3) . . . . no
C1 Al4 C5 C10 121.8(7) . . . . no
Cu1 Al4 C5 C4 117.6(4) . . . . no
C2 Al4 C5 C10 159.0(6) . . . . no
C2 Al4 C5 C4 -79.3(4) . . . . no
C1 Al4 C5 C4 -116.6(5) . . . . no
C5 C1 C2 Al4 62.5(3) . . . . no
C6 C1 C2 C7 3.7(7) . . . . no
Al4 C1 C5 C10 -124.1(5) . . . . no
Al4 C1 C2 C7 124.0(5) . . . . no
C6 C1 C2 C3 176.4(4) . . . . no
C6 C1 C5 C4 -176.5(4) . . . . no
C6 C1 C5 Al4 120.7(5) . . . . no
C5 C1 C2 C3 -0.9(5) . . . . no
C2 C1 C5 C10 173.9(5) . . . . no
C2 C1 C5 Al4 -62.0(3) . . . . no
C6 C1 C2 Al4 -120.3(4) . . . . no
Al4 C1 C2 C3 -63.4(3) . . . . no
C2 C1 C5 C4 0.8(5) . . . . no
Al4 C1 C5 C4 62.8(3) . . . . no
C5 C1 C2 C7 -173.6(4) . . . . no
C6 C1 C5 C10 -3.4(8) . . . . no
C7 C2 C3 C8 -4.7(8) . . . . no
C7 C2 C3 C4 173.2(5) . . . . no
C1 C2 C3 C8 -177.2(4) . . . . no
C1 C2 C3 C4 0.7(5) . . . . no
Al4 C2 C3 C8 119.1(5) . . . . no
C1 C2 C3 Al4 63.8(3) . . . . no
C7 C2 C3 Al4 -123.8(5) . . . . no
Al4 C2 C3 C4 -63.1(3) . . . . no
Al4 C3 C4 C9 121.8(5) . . . . no
C8 C3 C4 C5 177.6(5) . . . . no
C2 C3 C4 C9 -175.2(5) . . . . no
C2 C3 C4 Al4 63.0(3) . . . . no
Al4 C3 C4 C5 -63.2(3) . . . . no
C8 C3 C4 C9 2.6(8) . . . . no
C8 C3 C4 Al4 -119.2(5) . . . . no
C2 C3 C4 C5 -0.2(5) . . . . no
C9 C4 C5 Al4 -122.3(5) . . . . no
C3 C4 C5 Al4 62.7(3) . . . . no
C3 C4 C5 C1 -0.3(5) . . . . no
C9 C4 C5 C1 174.8(5) . . . . no
C9 C4 C5 C10 1.7(8) . . . . no
Al4 C4 C5 C10 123.9(5) . . . . no
C3 C4 C5 C10 -173.4(5) . . . . no
Al4 C4 C5 C1 -63.0(3) . . . . no
C15 C11 C12 Cu2 62.3(8) . . . . no
Cu2 C11 C15 C20 -120.3(13) . . . . no
C16 C11 C12 C17 0.7(17) . . . . no
C15 C11 C12 C13 1.1(12) . . . . no
Cu2 C11 C15 C14 62.9(8) . . . . no
C12 C11 C15 Cu2 -63.2(7) . . . . no
C15 C11 C12 C17 -177.7(9) . . . . no
C16 C11 C12 Cu2 -119.3(12) . . . . no
C16 C11 C12 C13 179.4(11) . . . . no
C12 C11 C15 C14 -0.4(12) . . . . no
C12 C11 C15 C20 176.5(12) . . . . no
Cu2 C11 C12 C17 120.0(9) . . . . no
Cu2 C11 C12 C13 -61.3(7) . . . . no
C16 C11 C15 C20 -2(2) . . . . no
C16 C11 C15 C14 -178.8(11) . . . . no
C16 C11 C15 Cu2 118.4(12) . . . . no
C11 C12 C13 C14 -1.4(11) . . . . no
Cu2 C12 C13 C14 -62.7(7) . . . . no
C11 C12 C13 Cu2 61.3(7) . . . . no
C17 C12 C13 C18 -1.8(15) . . . . no
C17 C12 C13 Cu2 -119.9(9) . . . . no
Cu2 C12 C13 C18 118.1(10) . . . . no
C11 C12 C13 C18 179.4(9) . . . . no
C17 C12 C13 C14 177.4(9) . . . . no
C12 C13 C14 Cu2 63.3(7) . . . . no
Cu2 C13 C14 C19 118.3(10) . . . . no
C18 C13 C14 C15 -179.7(9) . . . . no
C18 C13 C14 C19 0.8(16) . . . . no
Cu2 C13 C14 C15 -62.2(7) . . . . no
C12 C13 C14 C19 -178.5(9) . . . . no
C18 C13 C14 Cu2 -117.5(10) . . . . no
C12 C13 C14 C15 1.1(11) . . . . no
C13 C14 C15 Cu2 62.9(7) . . . . no
C13 C14 C15 C11 -0.4(12) . . . . no
Cu2 C14 C15 C20 119.9(14) . . . . no
C13 C14 C15 C20 -177.2(13) . . . . no
Cu2 C14 C15 C11 -63.3(8) . . . . no
C19 C14 C15 C20 2.3(19) . . . . no
C19 C14 C15 C11 179.1(10) . . . . no
C19 C14 C15 Cu2 -117.6(10) . . . . no
Al2 C21 C22 C23 -63.3(3) . . . . no
Al2 C21 C22 C27 122.0(5) . . . . no
Al2 C21 C25 C24 62.6(3) . . . . no
C25 C21 C22 Al2 62.6(3) . . . . no
C22 C21 C25 Al2 -62.3(3) . . . . no
C26 C21 C25 C30 -3.8(8) . . . . no
Al2 C21 C25 C30 -124.0(5) . . . . no
C25 C21 C22 C27 -175.4(5) . . . . no
C26 C21 C22 Al2 -119.8(5) . . . . no
C26 C21 C25 Al2 120.2(5) . . . . no
C26 C21 C22 C23 176.9(5) . . . . no
C26 C21 C22 C27 2.2(8) . . . . no
C22 C21 C25 C24 0.3(5) . . . . no
C25 C21 C22 C23 -0.7(5) . . . . no
C22 C21 C25 C30 173.7(4) . . . . no
C26 C21 C25 C24 -177.3(5) . . . . no
C27 C22 C23 C28 0.9(8) . . . . no
C27 C22 C23 Al2 -121.8(5) . . . . no
C27 C22 C23 C24 175.5(5) . . . . no
Al2 C22 C23 C24 -62.7(3) . . . . no
C21 C22 C23 C28 -173.8(4) . . . . no
C21 C22 C23 C24 0.8(5) . . . . no
Al2 C22 C23 C28 122.7(5) . . . . no
C21 C22 C23 Al2 63.5(3) . . . . no
C22 C23 C24 C29 -178.3(5) . . . . no
Al2 C23 C24 C29 119.3(5) . . . . no
C28 C23 C24 Al2 -123.2(5) . . . . no
C28 C23 C24 C25 173.8(5) . . . . no
C22 C23 C24 C25 -0.7(5) . . . . no
C28 C23 C24 C29 -3.9(8) . . . . no
C22 C23 C24 Al2 62.4(3) . . . . no
Al2 C23 C24 C25 -63.0(3) . . . . no
C29 C24 C25 C30 4.6(8) . . . . no
C29 C24 C25 C21 178.0(4) . . . . no
Al2 C24 C25 C21 -62.7(3) . . . . no
Al2 C24 C25 C30 123.9(5) . . . . no
C23 C24 C25 C30 -173.1(5) . . . . no
C23 C24 C25 C21 0.2(5) . . . . no
C29 C24 C25 Al2 -119.4(5) . . . . no
C23 C24 C25 Al2 62.9(3) . . . . no
C36 C31 C32 C33 175.3(8) . . . . no
C35 C31 C32 C33 -0.9(10) . . . . no
C36 C31 C32 C37 -2.0(15) . . . . no
C35 C31 C32 C37 -178.2(9) . . . . no
C36 C31 C32 Al3 -121.6(9) . . . . no
Al3 C31 C32 C37 119.6(9) . . . . no
Al3 C31 C35 C40 -122.7(9) . . . . no
C32 C31 C35 Al3 -60.9(6) . . . . no
C35 C31 C32 Al3 62.2(7) . . . . no
Al3 C31 C35 C34 62.4(7) . . . . no
C36 C31 C35 C40 0.5(16) . . . . no
C36 C31 C35 C34 -174.5(10) . . . . no
Al3 C31 C32 C33 -63.1(6) . . . . no
C36 C31 C35 Al3 123.2(11) . . . . no
C32 C31 C35 C34 1.4(11) . . . . no
C32 C31 C35 C40 176.4(9) . . . . no
C37 C32 C33 Al3 -118.4(8) . . . . no
C37 C32 C33 C38 0.9(14) . . . . no
C31 C32 C33 C38 -176.5(8) . . . . no
C37 C32 C33 C34 177.4(8) . . . . no
C31 C32 C33 Al3 64.2(6) . . . . no
C31 C32 C33 C34 0.0(10) . . . . no
Al3 C32 C33 C38 119.4(8) . . . . no
Al3 C32 C33 C34 -64.2(6) . . . . no
Al3 C33 C34 C35 -61.9(7) . . . . no
C38 C33 C34 C39 0.2(16) . . . . no
Al3 C33 C34 C39 121.0(10) . . . . no
C38 C33 C34 C35 177.3(9) . . . . no
C32 C33 C34 Al3 62.8(6) . . . . no
C32 C33 C34 C39 -176.2(9) . . . . no
C38 C33 C34 Al3 -120.8(9) . . . . no
C32 C33 C34 C35 0.9(10) . . . . no
C39 C34 C35 C40 1.7(17) . . . . no
C39 C34 C35 Al3 -121.9(9) . . . . no
C39 C34 C35 C31 175.9(9) . . . . no
C33 C34 C35 C40 -175.7(10) . . . . no
Al3 C34 C35 C31 -62.2(7) . . . . no
Al3 C34 C35 C40 123.6(11) . . . . no
C33 C34 C35 Al3 60.7(7) . . . . no
C33 C34 C35 C31 -1.5(11) . . . . no
Cu4 C41 C45 C44 -62.7(4) . . . . no
C45 C41 C42 Cu4 -61.9(4) . . . . no
C45 C41 C42 C43 -0.1(6) . . . . no
C45 C41 C42 C47 176.9(6) . . . . no
C46 C41 C42 Cu4 121.8(6) . . . . no
C46 C41 C42 C43 -176.4(5) . . . . no
C46 C41 C42 C47 0.5(9) . . . . no
Cu4 C41 C42 C43 61.8(4) . . . . no
Cu4 C41 C42 C47 -121.3(6) . . . . no
C46 C41 C45 C50 -0.3(9) . . . . no
Cu4 C41 C45 C50 120.8(6) . . . . no
C42 C41 C45 Cu4 62.6(4) . . . . no
C42 C41 C45 C44 -0.1(6) . . . . no
C42 C41 C45 C50 -176.6(5) . . . . no
C46 C41 C45 Cu4 -121.1(6) . . . . no
C46 C41 C45 C44 176.2(5) . . . . no
Cu4 C42 C43 C48 -119.6(6) . . . . no
C41 C42 C43 Cu4 -62.3(4) . . . . no
C41 C42 C43 C44 0.2(6) . . . . no
C41 C42 C43 C48 178.1(6) . . . . no
C47 C42 C43 Cu4 120.7(6) . . . . no
C47 C42 C43 C44 -176.7(6) . . . . no
C47 C42 C43 C48 1.2(10) . . . . no
Cu4 C42 C43 C44 62.5(4) . . . . no
Cu4 C43 C44 C45 63.1(4) . . . . no
Cu4 C43 C44 C49 -120.5(5) . . . . no
C42 C43 C44 Cu4 -63.4(4) . . . . no
C42 C43 C44 C45 -0.3(6) . . . . no
C42 C43 C44 C49 176.1(5) . . . . no
C48 C43 C44 Cu4 118.6(6) . . . . no
C48 C43 C44 C45 -178.3(6) . . . . no
C48 C43 C44 C49 -1.9(9) . . . . no
Cu4 C44 C45 C50 -120.3(6) . . . . no
C43 C44 C45 Cu4 -63.0(4) . . . . no
C43 C44 C45 C41 0.3(6) . . . . no
C43 C44 C45 C50 176.7(6) . . . . no
C49 C44 C45 Cu4 120.7(6) . . . . no
C49 C44 C45 C41 -176.0(5) . . . . no
C49 C44 C45 C50 0.5(10) . . . . no
Cu4 C44 C45 C41 63.3(4) . . . . no
Al1 C51 C52 C53 173.7(4) . . . . no
Al1 C51 C52 C58 -5.5(7) . . . . no
C56 C51 C52 C53 0.2(7) . . . . no
C56 C51 C52 C58 -179.1(5) . . . . no
Al1 C51 C56 C55 -172.6(4) . . . . no
Al1 C51 C56 C57 6.6(7) . . . . no
C52 C51 C56 C55 1.0(7) . . . . no
C52 C51 C56 C57 -179.8(5) . . . . no
C51 C52 C53 C54 -0.7(8) . . . . no
C58 C52 C53 C54 178.5(5) . . . . no
C52 C53 C54 C55 0.1(8) . . . . no
C52 C53 C54 C59 -178.8(6) . . . . no
C53 C54 C55 C56 1.0(8) . . . . no
C59 C54 C55 C56 -180.0(6) . . . . no
C54 C55 C56 C51 -1.6(8) . . . . no
C54 C55 C56 C57 179.2(6) . . . . no

loop_
_platon_squeeze_void_nr
_platon_squeeze_void_average_x
_platon_squeeze_void_average_y
_platon_squeeze_void_average_z
_platon_squeeze_void_volume
_platon_squeeze_void_count_electrons
_platon_squeeze_void_content
1 -0.010 0.500 0.000 895 305 ' '
2 0.009 1.000 0.500 895 305 ' '
